data_7043041
loop_
_publ_author_name
'Balmer, Markus'
'Kapitein, Manuel'
'von H\"anisch, Carsten'

_publ_section_title
;
 Improved reactivity of a cyclic 13/15 compound by increased steric demand
;
_journal_name_full 'Dalton Trans.'
_journal_paper_doi 10.1039/C7DT00950J
_journal_year 2017
_chemical_formula_moiety 'C43 H66 Ga N2 P Si'
_chemical_formula_sum 'C43 H66 Ga N2 P Si'
_chemical_formula_weight 739.75
_space_group_crystal_system triclinic
_space_group_IT_number 2
_space_group_name_Hall '-P 1'
_space_group_name_H-M_alt 'P -1'
_symmetry_space_group_name_Hall '-P 1'
_symmetry_space_group_name_H-M 'P -1'
_atom_sites_solution_hydrogens mixed
_atom_sites_solution_primary dual
_audit_creation_date 2017-01-25
_audit_creation_method
;
Olex2 1.2
(compiled 2017.01.04 svn.r3372 for OlexSys, GUI svn.r5292)
;
_audit_update_record
;
2017-02-23 deposited with the CCDC.
2017-05-01 downloaded from the CCDC.
;
_cell_angle_alpha 94.041(1)
_cell_angle_beta 91.976(2)
_cell_angle_gamma 105.366(2)
_cell_formula_units_Z 8
_cell_length_a 18.7845(7)
_cell_length_b 22.0925(9)
_cell_length_c 26.3432(11)
_cell_measurement_reflns_used 9566
_cell_measurement_temperature 100.0
_cell_measurement_theta_max 28.333
_cell_measurement_theta_min 2.346
_cell_volume 10499.3(7)
_computing_cell_refinement 'SAINT v8.37A (Bruker, 2015)'
_computing_data_collection 'SAINT v8.37A (Bruker, 2015)'
_computing_data_reduction 'SAINT v8.37A (Bruker, 2015)'
_computing_molecular_graphics 'Olex2 (Dolomanov et al., 2009)'
_computing_publication_material 'Olex2 (Dolomanov et al., 2009)'
_computing_structure_refinement 'ShelXL (Sheldrick, 2015)'
_computing_structure_solution 'ShelXT (Sheldrick, 2015)'
_diffrn_ambient_temperature 100.0
_diffrn_detector 'CCD area detector'
_diffrn_detector_area_resol_mean 7.9
_diffrn_detector_type 'Bruker PHOTON II'
_diffrn_measured_fraction_theta_full 0.999
_diffrn_measured_fraction_theta_max 0.996
_diffrn_measurement_device 'three-circle diffractometer'
_diffrn_measurement_device_type 'Bruker D8 Quest'
_diffrn_measurement_method '\w scans'
_diffrn_radiation_monochromator graphite
_diffrn_radiation_probe x-ray
_diffrn_radiation_type MoK\a
_diffrn_radiation_wavelength 0.71073
_diffrn_reflns_av_R_equivalents 0.0652
_diffrn_reflns_av_unetI/netI 0.0516
_diffrn_reflns_Laue_measured_fraction_full 0.999
_diffrn_reflns_Laue_measured_fraction_max 0.996
_diffrn_reflns_limit_h_max 25
_diffrn_reflns_limit_h_min -25
_diffrn_reflns_limit_k_max 29
_diffrn_reflns_limit_k_min -29
_diffrn_reflns_limit_l_max 33
_diffrn_reflns_limit_l_min -35
_diffrn_reflns_number 340992
_diffrn_reflns_point_group_measured_fraction_full 0.999
_diffrn_reflns_point_group_measured_fraction_max 0.996
_diffrn_reflns_theta_full 25.000
_diffrn_reflns_theta_max 28.368
_diffrn_reflns_theta_min 2.177
_diffrn_source 'sealed X-ray tube'
_diffrn_source_target Mo
_diffrn_standards_number 0
_exptl_absorpt_coefficient_mu 0.602
_exptl_absorpt_correction_T_max 0.7457
_exptl_absorpt_correction_T_min 0.6753
_exptl_absorpt_correction_type multi-scan
_exptl_absorpt_process_details
'SADABS-2014/5 (Bruker,2014/5) was used for absorption correction. wR2(int) was 0.1561 before and 0.0530 after correction. The Ratio of minimum to maximum transmission is 0.9056. The \l/2 correction factor is 0.00150.'
_exptl_crystal_colour colourless
_exptl_crystal_colour_primary colourless
_exptl_crystal_density_diffrn 0.936
_exptl_crystal_description block
_exptl_crystal_F_000 3184
_exptl_crystal_size_max 0.3
_exptl_crystal_size_mid 0.2
_exptl_crystal_size_min 0.1
_refine_diff_density_max 1.098
_refine_diff_density_min -0.677
_refine_diff_density_rms 0.059
_refine_ls_extinction_method none
_refine_ls_goodness_of_fit_ref 1.029
_refine_ls_hydrogen_treatment mixed
_refine_ls_matrix_type full
_refine_ls_number_parameters 1959
_refine_ls_number_reflns 52367
_refine_ls_number_restraints 24
_refine_ls_restrained_S_all 1.029
_refine_ls_R_factor_all 0.0705
_refine_ls_R_factor_gt 0.0433
_refine_ls_shift/su_max 0.004
_refine_ls_shift/su_mean 0.000
_refine_ls_structure_factor_coef Fsqd
_refine_ls_weighting_details 'w=1/[\s^2^(Fo^2^)+(0.0440P)^2^+4.7490P] where P=(Fo^2^+2Fc^2^)/3'
_refine_ls_weighting_scheme calc
_refine_ls_wR_factor_gt 0.0925
_refine_ls_wR_factor_ref 0.1005
_reflns_Friedel_coverage 0.000
_reflns_number_gt 38179
_reflns_number_total 52367
_reflns_threshold_expression 'I > 2\s(I)'
_cod_data_source_file c7dt00950j2.cif
_cod_data_source_block compound3
_cod_database_code 7043041
_shelx_shelxl_version_number 2016/6
_shelx_space_group_comment
;
The symmetry employed for this shelxl refinement is uniquely defined
by the following loop, which should always be used as a source of
symmetry information in preference to the above space-group names.
They are only intended as comments.
;
_olex2_refinement_description
;
1. Fixed Uiso
 At 1.2 times of:
  All C(H) groups
 At 1.5 times of:
  All C(H,H,H) groups
2. Rigid bond restraints
 C175, C181, C176, C182, C177, C202, C183, C184, C179, C185, C180, C186
 with sigma for 1-2 distances of 0.01 and sigma for 1-3 distances of 0.01
 C0BA, C168
 with sigma for 1-2 distances of 106 and sigma for 1-3 distances of 206
3. Others
 Sof(C181)=Sof(C182)=Sof(H182)=Sof(C202)=Sof(H202)=Sof(C184)=Sof(H184)=
 Sof(C185)=Sof(H185)=Sof(C186)=Sof(H186)=Sof(C160)=Sof(C161)=Sof(H16J)=
 Sof(H16K)=Sof(H16L)=Sof(C162)=Sof(H16M)=Sof(H16N)=Sof(H16O)=Sof(C169)=
 Sof(H16P)=Sof(H16Q)=Sof(H16R)=Sof(C163)=Sof(H16S)=Sof(H16T)=Sof(H16U)=
 Sof(C171)=Sof(H17J)=Sof(H17K)=Sof(H17L)=Sof(C168)=Sof(C170)=Sof(H17M)=
 Sof(H17N)=Sof(H17O)=Sof(Si4B)=1-FVAR(1)
 Sof(C175)=Sof(C176)=Sof(H176)=Sof(C177)=Sof(H177)=Sof(C183)=Sof(H183)=
 Sof(C179)=Sof(H179)=Sof(C180)=Sof(H180)=Sof(C164)=Sof(C165)=Sof(H16A)=
 Sof(H16B)=Sof(H16C)=Sof(C166)=Sof(H16D)=Sof(H16E)=Sof(H16F)=Sof(C167)=
 Sof(H16G)=Sof(H16H)=Sof(H16I)=Sof(C0BA)=Sof(C172)=Sof(H17A)=Sof(H17B)=
 Sof(H17C)=Sof(C173)=Sof(H17D)=Sof(H17E)=Sof(H17F)=Sof(C174)=Sof(H17G)=
 Sof(H17H)=Sof(H17I)=Sof(Si4A)=FVAR(1)
4.a Aromatic/amide H refined with riding coordinates:
 C132(H132), C88(H88), C144(H144), C45(H45), C3(H3A), C131(H131), C58(H58),
 C46(H46), C2(H2A), C103(H103), C86(H86), C125(H125), C137(H137), C82(H82),
 C39(H39), C6(H6), C51(H51), C127(H127), C92(H92), C126(H126), C15(H15),
 C85(H85), C84(H84), C41(H41), C129(H129), C89(H89), C147(H147), C135(H135),
 C60(H60), C128(H128), C43(H43), C94(H94), C49(H49), C17(H17), C101(H101),
 C8(H8), C83(H83), C40(H40), C42(H42), C176(H176), C177(H177), C183(H183),
 C179(H179), C180(H180), C182(H182), C202(H202), C184(H184), C185(H185),
 C186(H186)
4.b Idealised Me refined as rotating group:
 C107(H10A,H10B,H10C), C53(H53A,H53B,H53C), C32(H32A,H32B,H32C), C98(H98A,H98B,
 H98C), C66(H66A,H66B,H66C), C64(H64A,H64B,H64C), C10(H10M,H10N,H10O),
 C122(H12A,H12B,H12C), C36(H36A,H36B,H36C), C62(H62A,H62B,H62C), C139(H13A,H13B,
 H13C), C151(H15A,H15B,H15C), C121(H12D,H12E,H12F), C96(H96A,H96B,H96C),
 C118(H11A,H11B,H11C), C33(H33A,H33B,H33C), C159(H15D,H15E,H15F), C117(H11D,
 H11E,H11F), C28(H28A,H28B,H28C), C149(H14A,H14B,H14C), C123(H12G,H12H,H12I),
 C37(H37A,H37B,H37C), C79(H79A,H79B,H79C), C78(H78A,H78B,H78C), C119(H11G,H11H,
 H11I), C105(H10D,H10E,H10F), C35(H35A,H35B,H35C), C27(H27A,H27B,H27C),
 C24(H24A,H24B,H24C), C67(H67A,H67B,H67C), C111(H11J,H11K,H11L), C29(H29A,H29B,
 H29C), C141(H14D,H14E,H14F), C71(H71A,H71B,H71C), C55(H55A,H55B,H55C),
 C150(H15G,H15H,H15I), C12(H12J,H12K,H12L), C157(H15J,H15K,H15L), C106(H10G,
 H10H,H10I), C109(H10J,H10K,H10L), C158(H15M,H15N,H15O), C70(H70A,H70B,H70C),
 C110(H11M,H11N,H11O), C115(H11P,H11Q,H11R), C140(H14G,H14H,H14I), C155(H15P,
 H15Q,H15R), C113(H11S,H11T,H11U), C97(H97A,H97B,H97C), C54(H54A,H54B,H54C),
 C80(H80A,H80B,H80C), C31(H31A,H31B,H31C), C21(H21A,H21B,H21C), C68(H68A,H68B,
 H68C), C74(H74A,H74B,H74C), C75(H75A,H75B,H75C), C63(H63A,H63B,H63C), C76(H76A,
 H76B,H76C), C19(H19A,H19B,H19C), C72(H72A,H72B,H72C), C114(H11V,H11W,H11X),
 C20(H20A,H20B,H20C), C23(H23A,H23B,H23C), C25(H25A,H25B,H25C), C11(H11Y,H,HA),
 C165(H16A,H16B,H16C), C166(H16D,H16E,H16F), C167(H16G,H16H,H16I), C172(H17A,
 H17B,H17C), C173(H17D,H17E,H17F), C174(H17G,H17H,H17I), C161(H16J,H16K,H16L),
 C162(H16M,H16N,H16O), C169(H16P,H16Q,H16R), C163(H16S,H16T,H16U), C171(H17J,
 H17K,H17L), C170(H17M,H17N,H17O), C154(H15S,H15T,H15U), C153(H15V,H15W,H15X)
;

loop_
_space_group_symop_operation_xyz
'x, y, z'
'-x, -y, -z'

loop_
_atom_site_label
_atom_site_type_symbol
_atom_site_fract_x
_atom_site_fract_y
_atom_site_fract_z
_atom_site_U_iso_or_equiv
_atom_site_adp_type
_atom_site_occupancy
_atom_site_site_symmetry_order
_atom_site_calc_flag
_atom_site_refinement_flags_posn
_atom_site_refinement_flags_adp
_atom_site_refinement_flags_occupancy
_atom_site_disorder_assembly
_atom_site_disorder_group
C87 C 0.51985(10) 0.79156(8) 0.96796(6) 0.0189(4) Uani 1 1 d . . . . .
C44 C 0.29921(9) 0.32918(8) 0.71929(7) 0.0169(3) Uani 1 1 d . . . . .
C130 C 0.68257(9) 0.96446(8) 0.66125(7) 0.0168(3) Uani 1 1 d . . . . .
C132 C 0.66430(9) 0.90422(8) 0.72856(7) 0.0173(4) Uani 1 1 d . . . . .
H132 H 0.642454 0.883103 0.756671 0.021 Uiso 1 1 calc R . . . .
C88 C 0.47421(10) 0.73173(8) 0.96381(6) 0.0190(4) Uani 1 1 d . . . . .
H88 H 0.445186 0.711858 0.933985 0.023 Uiso 1 1 calc R . . . .
C104 C 0.47190(10) 0.59695(8) 1.02935(6) 0.0190(4) Uani 1 1 d . . . . .
C144 C 0.43457(10) 0.92469(9) 0.70918(7) 0.0239(4) Uani 1 1 d . . . . .
H144 H 0.388457 0.895738 0.698525 0.029 Uiso 1 1 calc R . . . .
C45 C 0.33491(9) 0.31050(8) 0.67953(7) 0.0181(4) Uani 1 1 d . . . . .
H45 H 0.361382 0.279404 0.680419 0.022 Uiso 1 1 calc R . . . .
C90 C 0.60204(11) 0.85136(8) 1.04624(7) 0.0211(4) Uani 1 1 d . . . . .
C1 C 0.19811(9) 0.67363(8) 0.52866(7) 0.0179(4) Uani 1 1 d . . . . .
C3 C 0.19347(9) 0.76535(8) 0.49673(7) 0.0187(4) Uani 1 1 d . . . . .
H3A H 0.190508 0.795583 0.473386 0.022 Uiso 1 1 calc R . . . .
C26 C 0.13283(10) 0.55177(8) 0.59242(7) 0.0195(4) Uani 1 1 d . . . . .
C131 C 0.74061(10) 0.93978(8) 0.66956(7) 0.0184(4) Uani 1 1 d . . . . .
H131 H 0.783084 0.946732 0.649923 0.022 Uiso 1 1 calc R . . . .
C4 C 0.20055(10) 0.83488(8) 0.57443(7) 0.0219(4) Uani 1 1 d . . . . .
C120 C 0.64531(10) 0.69436(8) 0.84938(7) 0.0210(4) Uani 1 1 d . . . . .
C61 C 0.31948(10) 0.27877(8) 0.55756(7) 0.0203(4) Uani 1 1 d . . . . .
C124 C 0.47241(10) 0.64080(8) 0.84743(6) 0.0177(4) Uani 1 1 d . . . . .
C47 C 0.22371(10) 0.41155(8) 0.72272(7) 0.0189(4) Uani 1 1 d . . . . .
C5 C 0.26871(10) 0.87720(8) 0.58865(7) 0.0225(4) Uani 1 1 d . . . . .
C48 C 0.25836(10) 0.47014(8) 0.74773(7) 0.0212(4) Uani 1 1 d . . . . .
C133 C 0.77752(9) 0.86809(8) 0.73054(7) 0.0187(4) Uani 1 1 d . . . . .
C57 C 0.41314(9) 0.38009(8) 0.57140(7) 0.0186(4) Uani 1 1 d . . . . .
C107 C 0.55504(10) 0.61274(9) 1.03172(7) 0.0239(4) Uani 1 1 d . . . . .
H10A H 0.574849 0.639358 1.063061 0.036 Uiso 1 1 calc GR . . . .
H10B H 0.573691 0.635336 1.002132 0.036 Uiso 1 1 calc GR . . . .
H10C H 0.570713 0.573799 1.031504 0.036 Uiso 1 1 calc GR . . . .
C58 C 0.43743(10) 0.36906(9) 0.52305(7) 0.0227(4) Uani 1 1 d . . . . .
H58 H 0.477323 0.399850 0.510965 0.027 Uiso 1 1 calc R . . . .
C34 C 0.28675(10) 0.45034(8) 0.38975(7) 0.0218(4) Uani 1 1 d . . . . .
C46 C 0.28652(10) 0.38202(8) 0.65044(7) 0.0185(4) Uani 1 1 d . . . . .
H46 H 0.272284 0.409997 0.628892 0.022 Uiso 1 1 calc R . . . .
C77 C 0.54954(10) 0.39211(8) 0.77653(7) 0.0218(4) Uani 1 1 d . . . . .
C22 C 0.31864(10) 0.60084(9) 0.56589(8) 0.0253(4) Uani 1 1 d . . . . .
C65 C 0.25745(10) 0.33030(9) 0.84833(7) 0.0227(4) Uani 1 1 d . . . . .
C91 C 0.67694(11) 0.85511(9) 1.04457(7) 0.0246(4) Uani 1 1 d . . . . .
C81 C 0.49106(10) 0.26448(9) 0.70591(7) 0.0225(4) Uani 1 1 d . . . . .
C134 C 0.78306(10) 0.81426(8) 0.70181(7) 0.0218(4) Uani 1 1 d . . . . .
C2 C 0.20234(10) 0.71975(8) 0.56690(7) 0.0197(4) Uani 1 1 d . . . . .
H2A H 0.206589 0.714323 0.602233 0.024 Uiso 1 1 calc R . . . .
C14 C 0.24550(11) 0.69050(9) 0.40289(8) 0.0256(4) Uani 1 1 d . . . . .
C53 C 0.34066(10) 0.49729(9) 0.74943(7) 0.0243(4) Uani 1 1 d . . . . .
H53A H 0.365065 0.465394 0.759120 0.036 Uiso 1 1 calc GR . . . .
H53B H 0.354979 0.533888 0.774525 0.036 Uiso 1 1 calc GR . . . .
H53C H 0.355688 0.510322 0.715736 0.036 Uiso 1 1 calc GR . . . .
C69 C 0.22651(10) 0.19435(9) 0.76748(8) 0.0262(4) Uani 1 1 d . . . . .
C103 C 0.42953(11) 0.53673(8) 1.03776(7) 0.0217(4) Uani 1 1 d . . . . .
H103 H 0.453868 0.505300 1.044474 0.026 Uiso 1 1 calc R . . . .
C32 C 0.19364(11) 0.31028(9) 0.44766(8) 0.0251(4) Uani 1 1 d . . . . .
H32A H 0.181099 0.278827 0.472659 0.038 Uiso 1 1 calc GR . . . .
H32B H 0.246045 0.317941 0.440648 0.038 Uiso 1 1 calc GR . . . .
H32C H 0.163288 0.294701 0.416040 0.038 Uiso 1 1 calc GR . . . .
C73 C 0.58573(10) 0.26268(9) 0.80114(7) 0.0212(4) Uani 1 1 d . . . . .
C146 C 0.43523(11) 0.98095(10) 0.73650(7) 0.0263(4) Uani 1 1 d . . . . .
C98 C 0.49410(12) 0.89008(9) 1.07665(8) 0.0295(4) Uani 1 1 d . . . . .
H98A H 0.478777 0.908585 1.046798 0.044 Uiso 1 1 calc GR . . . .
H98B H 0.484577 0.913025 1.107766 0.044 Uiso 1 1 calc GR . . . .
H98C H 0.466012 0.845763 1.075972 0.044 Uiso 1 1 calc GR . . . .
C66 C 0.31269(11) 0.39457(9) 0.86109(7) 0.0248(4) Uani 1 1 d . . . . .
H66A H 0.309279 0.422155 0.834081 0.037 Uiso 1 1 calc GR . . . .
H66B H 0.362876 0.389412 0.863797 0.037 Uiso 1 1 calc GR . . . .
H66C H 0.301340 0.413383 0.893592 0.037 Uiso 1 1 calc GR . . . .
C86 C 0.44274(11) 0.20349(10) 0.69830(8) 0.0295(5) Uani 1 1 d . . . . .
H86 H 0.423443 0.182532 0.727137 0.035 Uiso 1 1 calc R . . . .
C64 C 0.25477(11) 0.23035(9) 0.57536(8) 0.0272(4) Uani 1 1 d . . . . .
H64A H 0.272326 0.206434 0.600705 0.041 Uiso 1 1 calc GR . . . .
H64B H 0.229801 0.201581 0.546254 0.041 Uiso 1 1 calc GR . . . .
H64C H 0.220040 0.251477 0.590724 0.041 Uiso 1 1 calc GR . . . .
C02D C 0.57523(11) 0.89448(8) 1.07575(7) 0.0231(4) Uani 1 1 d . . . . .
C10 C 0.34025(10) 0.86083(9) 0.57902(8) 0.0267(4) Uani 1 1 d . . . . .
H10M H 0.342784 0.824670 0.597835 0.040 Uiso 1 1 calc GR . . . .
H10N H 0.381928 0.896982 0.590496 0.040 Uiso 1 1 calc GR . . . .
H10O H 0.342584 0.850193 0.542480 0.040 Uiso 1 1 calc GR . . . .
C112 C 0.41933(12) 0.86123(9) 0.89864(7) 0.0287(4) Uani 1 1 d . . . . .
C122 C 0.70586(11) 0.75393(9) 0.83956(8) 0.0308(5) Uani 1 1 d . . . . .
H12A H 0.692844 0.791217 0.854465 0.046 Uiso 1 1 calc GR . . . .
H12B H 0.710090 0.756573 0.802758 0.046 Uiso 1 1 calc GR . . . .
H12C H 0.753195 0.751933 0.855194 0.046 Uiso 1 1 calc GR . . . .
C136 C 0.86536(11) 0.79813(10) 0.76944(9) 0.0320(5) Uani 1 1 d . . . . .
C36 C 0.30875(12) 0.51582(10) 0.36911(9) 0.0337(5) Uani 1 1 d . . . . .
H36A H 0.352948 0.519833 0.349521 0.050 Uiso 1 1 calc GR . . . .
H36B H 0.319250 0.548385 0.397661 0.050 Uiso 1 1 calc GR . . . .
H36C H 0.268067 0.520949 0.347007 0.050 Uiso 1 1 calc GR . . . .
C62 C 0.45097(11) 0.43990(9) 0.60355(7) 0.0247(4) Uani 1 1 d . . . . .
H62A H 0.503552 0.442360 0.609115 0.037 Uiso 1 1 calc GR . . . .
H62B H 0.428207 0.439974 0.636463 0.037 Uiso 1 1 calc GR . . . .
H62C H 0.445758 0.476266 0.585974 0.037 Uiso 1 1 calc GR . . . .
C139 C 0.74330(11) 0.79397(9) 0.65062(8) 0.0285(4) Uani 1 1 d . . . . .
H13A H 0.694650 0.802398 0.651000 0.043 Uiso 1 1 calc GR . . . .
H13B H 0.737079 0.748784 0.642781 0.043 Uiso 1 1 calc GR . . . .
H13C H 0.772169 0.817469 0.624584 0.043 Uiso 1 1 calc GR . . . .
C108 C 0.60773(13) 0.93100(8) 0.91568(7) 0.0298(5) Uani 1 1 d . . . . .
C151 C 0.64176(11) 1.05241(9) 0.76359(7) 0.0257(4) Uani 1 1 d . . . . .
H15A H 0.669133 1.028838 0.783068 0.039 Uiso 1 1 calc GR . . . .
H15B H 0.632535 1.086590 0.785932 0.039 Uiso 1 1 calc GR . . . .
H15C H 0.670858 1.070137 0.735370 0.039 Uiso 1 1 calc GR . . . .
C121 C 0.63826(11) 0.69456(9) 0.90741(7) 0.0261(4) Uani 1 1 d . . . . .
H12D H 0.686817 0.698482 0.924211 0.039 Uiso 1 1 calc GR . . . .
H12E H 0.603683 0.655126 0.915385 0.039 Uiso 1 1 calc GR . . . .
H12F H 0.619780 0.730207 0.919577 0.039 Uiso 1 1 calc GR . . . .
C96 C 0.70490(12) 0.80689(9) 1.01406(8) 0.0313(5) Uani 1 1 d . . . . .
H96A H 0.678139 0.764579 1.022278 0.047 Uiso 1 1 calc GR . . . .
H96B H 0.757848 0.813811 1.022386 0.047 Uiso 1 1 calc GR . . . .
H96C H 0.696931 0.810860 0.977618 0.047 Uiso 1 1 calc GR . . . .
C118 C 0.60359(12) 0.70857(9) 0.71708(7) 0.0275(4) Uani 1 1 d . . . . .
H11A H 0.593740 0.696332 0.680503 0.041 Uiso 1 1 calc GR . . . .
H11B H 0.650000 0.700089 0.728377 0.041 Uiso 1 1 calc GR . . . .
H11C H 0.607610 0.753612 0.723609 0.041 Uiso 1 1 calc GR . . . .
C125 C 0.47780(11) 0.58579(8) 0.86911(7) 0.0228(4) Uani 1 1 d . . . . .
H125 H 0.523456 0.574930 0.868871 0.027 Uiso 1 1 calc R . . . .
C59 C 0.40504(10) 0.31429(9) 0.49189(7) 0.0244(4) Uani 1 1 d . . . . .
C33 C 0.09820(11) 0.35801(10) 0.48438(8) 0.0299(4) Uani 1 1 d . . . . .
H33A H 0.064980 0.339165 0.454611 0.045 Uiso 1 1 calc GR . . . .
H33B H 0.087599 0.397256 0.497192 0.045 Uiso 1 1 calc GR . . . .
H33C H 0.090640 0.328601 0.511109 0.045 Uiso 1 1 calc GR . . . .
C52 C 0.14718(10) 0.38800(9) 0.71690(7) 0.0250(4) Uani 1 1 d . . . . .
C159 C 0.60434(12) 1.09890(10) 0.54861(8) 0.0313(5) Uani 1 1 d . . . . .
H15D H 0.573804 1.128647 0.550361 0.047 Uiso 1 1 calc GR . . . .
H15E H 0.585709 1.067015 0.520075 0.047 Uiso 1 1 calc GR . . . .
H15F H 0.655633 1.121616 0.543516 0.047 Uiso 1 1 calc GR . . . .
C117 C 0.46716(11) 0.68037(9) 0.72483(7) 0.0266(4) Uani 1 1 d . . . . .
H11D H 0.468640 0.725069 0.729925 0.040 Uiso 1 1 calc GR . . . .
H11E H 0.425652 0.655394 0.742430 0.040 Uiso 1 1 calc GR . . . .
H11F H 0.460818 0.666977 0.688312 0.040 Uiso 1 1 calc GR . . . .
C137 C 0.86034(10) 0.85347(10) 0.79579(8) 0.0291(4) Uani 1 1 d . . . . .
H137 H 0.887735 0.867023 0.827428 0.035 Uiso 1 1 calc R . . . .
C28 C 0.13135(12) 0.48506(9) 0.60561(8) 0.0298(5) Uani 1 1 d . . . . .
H28A H 0.178988 0.485390 0.622177 0.045 Uiso 1 1 calc GR . . . .
H28B H 0.122289 0.456741 0.574335 0.045 Uiso 1 1 calc GR . . . .
H28C H 0.091819 0.470341 0.628767 0.045 Uiso 1 1 calc GR . . . .
C149 C 0.49659(11) 0.84703(9) 0.66905(8) 0.0284(4) Uani 1 1 d . . . . .
H14A H 0.446389 0.819192 0.669094 0.043 Uiso 1 1 calc GR . . . .
H14B H 0.531368 0.827822 0.686027 0.043 Uiso 1 1 calc GR . . . .
H14C H 0.510066 0.853367 0.633821 0.043 Uiso 1 1 calc GR . . . .
C123 C 0.67299(11) 0.63771(9) 0.83100(8) 0.0282(4) Uani 1 1 d . . . . .
H12G H 0.683858 0.640040 0.794955 0.042 Uiso 1 1 calc GR . . . .
H12H H 0.634812 0.598684 0.835130 0.042 Uiso 1 1 calc GR . . . .
H12I H 0.718003 0.638168 0.851141 0.042 Uiso 1 1 calc GR . . . .
C37 C 0.27669(11) 0.40089(10) 0.34395(8) 0.0300(5) Uani 1 1 d . . . . .
H37A H 0.239964 0.407304 0.319039 0.045 Uiso 1 1 calc GR . . . .
H37B H 0.259707 0.358568 0.355664 0.045 Uiso 1 1 calc GR . . . .
H37C H 0.323986 0.405335 0.328025 0.045 Uiso 1 1 calc GR . . . .
C79 C 0.62819(11) 0.41598(10) 0.75818(8) 0.0308(5) Uani 1 1 d . . . . .
H79A H 0.640532 0.461824 0.757088 0.046 Uiso 1 1 calc GR . . . .
H79B H 0.630648 0.396239 0.724021 0.046 Uiso 1 1 calc GR . . . .
H79C H 0.663500 0.405093 0.781748 0.046 Uiso 1 1 calc GR . . . .
C82 C 0.51830(11) 0.29275(11) 0.66221(7) 0.0289(4) Uani 1 1 d . . . . .
H82 H 0.552556 0.333259 0.665598 0.035 Uiso 1 1 calc R . . . .
C78 C 0.54954(12) 0.42162(9) 0.83134(8) 0.0317(5) Uani 1 1 d . . . . .
H78A H 0.582765 0.406596 0.853751 0.048 Uiso 1 1 calc GR . . . .
H78B H 0.499317 0.409429 0.843342 0.048 Uiso 1 1 calc GR . . . .
H78C H 0.566533 0.467608 0.831763 0.048 Uiso 1 1 calc GR . . . .
C39 C 0.10787(12) 0.46246(10) 0.33950(8) 0.0304(5) Uani 1 1 d . . . . .
H39 H 0.134569 0.505140 0.348012 0.036 Uiso 1 1 calc R . . . .
C156 C 0.60102(11) 1.06675(9) 0.59842(7) 0.0257(4) Uani 1 1 d . . . . .
C6 C 0.26804(12) 0.93557(9) 0.61212(8) 0.0304(5) Uani 1 1 d . . . . .
H6 H 0.313632 0.965585 0.622228 0.036 Uiso 1 1 calc R . . . .
C119 C 0.53505(11) 0.60000(8) 0.73681(7) 0.0243(4) Uani 1 1 d . . . . .
H11G H 0.524178 0.587067 0.700402 0.036 Uiso 1 1 calc GR . . . .
H11H H 0.495598 0.575491 0.756354 0.036 Uiso 1 1 calc GR . . . .
H11I H 0.582281 0.592540 0.747506 0.036 Uiso 1 1 calc GR . . . .
C51 C 0.10486(11) 0.42387(10) 0.73990(8) 0.0309(5) Uani 1 1 d . . . . .
H51 H 0.052504 0.408548 0.737014 0.037 Uiso 1 1 calc R . . . .
C105 C 0.31733(11) 0.67770(10) 1.00940(8) 0.0306(5) Uani 1 1 d . . . . .
H10D H 0.345665 0.718436 1.026069 0.046 Uiso 1 1 calc GR . . . .
H10E H 0.268360 0.665547 1.023385 0.046 Uiso 1 1 calc GR . . . .
H10F H 0.311805 0.681106 0.972659 0.046 Uiso 1 1 calc GR . . . .
C35 C 0.35136(11) 0.44405(10) 0.42426(8) 0.0302(5) Uani 1 1 d . . . . .
H35A H 0.396099 0.450789 0.404974 0.045 Uiso 1 1 calc GR . . . .
H35B H 0.339605 0.401782 0.436387 0.045 Uiso 1 1 calc GR . . . .
H35C H 0.359682 0.475562 0.453490 0.045 Uiso 1 1 calc GR . . . .
C27 C 0.14725(13) 0.59359(10) 0.64245(8) 0.0346(5) Uani 1 1 d . . . . .
H27A H 0.111968 0.574424 0.667112 0.052 Uiso 1 1 calc GR . . . .
H27B H 0.141300 0.635256 0.636293 0.052 Uiso 1 1 calc GR . . . .
H27C H 0.197741 0.597917 0.656036 0.052 Uiso 1 1 calc GR . . . .
C24 C 0.35076(11) 0.66695(10) 0.59071(9) 0.0347(5) Uani 1 1 d . . . . .
H24A H 0.322585 0.673625 0.620239 0.052 Uiso 1 1 calc GR . . . .
H24B H 0.347913 0.697586 0.566090 0.052 Uiso 1 1 calc GR . . . .
H24C H 0.402544 0.672389 0.601863 0.052 Uiso 1 1 calc GR . . . .
C127 C 0.35109(11) 0.56142(9) 0.89113(7) 0.0295(5) Uani 1 1 d . . . . .
H127 H 0.310492 0.535188 0.906541 0.035 Uiso 1 1 calc R . . . .
C92 C 0.72581(12) 0.90586(10) 1.07235(8) 0.0328(5) Uani 1 1 d . . . . .
H92 H 0.777412 0.910196 1.071293 0.039 Uiso 1 1 calc R . . . .
C126 C 0.41808(11) 0.54686(9) 0.89087(7) 0.0275(4) Uani 1 1 d . . . . .
H126 H 0.423400 0.510155 0.905603 0.033 Uiso 1 1 calc R . . . .
C15 C 0.23501(12) 0.66934(10) 0.35164(8) 0.0331(5) Uani 1 1 d . . . . .
H15 H 0.276760 0.675365 0.331333 0.040 Uiso 1 1 calc R . . . .
C9 C 0.13367(11) 0.84729(9) 0.58451(8) 0.0292(4) Uani 1 1 d . . . . .
C67 C 0.18042(12) 0.34106(11) 0.84250(8) 0.0347(5) Uani 1 1 d . . . . .
H67A H 0.168971 0.360977 0.874491 0.052 Uiso 1 1 calc GR . . . .
H67B H 0.143631 0.300539 0.834269 0.052 Uiso 1 1 calc GR . . . .
H67C H 0.179376 0.368539 0.815022 0.052 Uiso 1 1 calc GR . . . .
C111 C 0.60591(15) 0.97477(9) 0.96306(8) 0.0405(6) Uani 1 1 d . . . . .
H11J H 0.644709 1.014251 0.962044 0.061 Uiso 1 1 calc GR . . . .
H11K H 0.614302 0.954346 0.993702 0.061 Uiso 1 1 calc GR . . . .
H11L H 0.557558 0.983728 0.963748 0.061 Uiso 1 1 calc GR . . . .
C29 C 0.05632(11) 0.55024(12) 0.57013(9) 0.0378(5) Uani 1 1 d . . . . .
H29A H 0.045255 0.522367 0.538600 0.057 Uiso 1 1 calc GR . . . .
H29B H 0.055271 0.592858 0.562709 0.057 Uiso 1 1 calc GR . . . .
H29C H 0.019267 0.534524 0.594742 0.057 Uiso 1 1 calc GR . . . .
C93 C 0.70158(13) 0.95053(10) 1.10167(8) 0.0341(5) Uani 1 1 d . . . . .
C7 C 0.20235(13) 0.95081(10) 0.62103(9) 0.0399(6) Uani 1 1 d . . . . .
C141 C 0.81141(12) 0.94926(10) 0.80637(8) 0.0312(5) Uani 1 1 d . . . . .
H14D H 0.823561 0.984111 0.784351 0.047 Uiso 1 1 calc GR . . . .
H14E H 0.846357 0.958634 0.836194 0.047 Uiso 1 1 calc GR . . . .
H14F H 0.761056 0.943898 0.817567 0.047 Uiso 1 1 calc GR . . . .
C71 C 0.25020(14) 0.14684(10) 0.79834(11) 0.0495(7) Uani 1 1 d . . . . .
H71A H 0.250951 0.159779 0.834758 0.074 Uiso 1 1 calc GR . . . .
H71B H 0.299755 0.144807 0.789354 0.074 Uiso 1 1 calc GR . . . .
H71C H 0.215203 0.105265 0.790844 0.074 Uiso 1 1 calc GR . . . .
C55 C 0.11130(11) 0.32727(10) 0.68575(9) 0.0375(5) Uani 1 1 d . . . . .
H55A H 0.118131 0.333112 0.649537 0.056 Uiso 1 1 calc GR . . . .
H55B H 0.058343 0.314596 0.691573 0.056 Uiso 1 1 calc GR . . . .
H55C H 0.134004 0.294472 0.695825 0.056 Uiso 1 1 calc GR . . . .
C150 C 0.36383(12) 0.99724(12) 0.74813(9) 0.0399(6) Uani 1 1 d . . . . .
H15G H 0.343485 1.010680 0.717440 0.060 Uiso 1 1 calc GR . . . .
H15H H 0.373562 1.031459 0.775344 0.060 Uiso 1 1 calc GR . . . .
H15I H 0.328200 0.960115 0.759128 0.060 Uiso 1 1 calc GR . . . .
C16 C 0.16583(13) 0.63979(10) 0.32917(8) 0.0355(5) Uani 1 1 d . . . . .
C85 C 0.42235(13) 0.17295(11) 0.65003(9) 0.0401(6) Uani 1 1 d . . . . .
H85 H 0.390398 0.131435 0.646299 0.048 Uiso 1 1 calc R . . . .
C84 C 0.44828(13) 0.20263(13) 0.60771(9) 0.0438(6) Uani 1 1 d . . . . .
H84 H 0.433453 0.182111 0.574646 0.053 Uiso 1 1 calc R . . . .
C41 C 0.01748(13) 0.38638(13) 0.28465(9) 0.0445(6) Uani 1 1 d . . . . .
H41 H -0.016799 0.376617 0.255957 0.053 Uiso 1 1 calc R . . . .
C12 C 0.06096(11) 0.79826(10) 0.57169(10) 0.0383(5) Uani 1 1 d . . . . .
H12J H 0.056750 0.785070 0.535158 0.057 Uiso 1 1 calc GR . . . .
H12K H 0.020078 0.816194 0.580419 0.057 Uiso 1 1 calc GR . . . .
H12L H 0.058932 0.761717 0.591192 0.057 Uiso 1 1 calc GR . . . .
C157 C 0.62097(14) 1.11810(11) 0.64193(8) 0.0394(5) Uani 1 1 d . . . . .
H15J H 0.672377 1.142707 0.639895 0.059 Uiso 1 1 calc GR . . . .
H15K H 0.615208 1.098923 0.674497 0.059 Uiso 1 1 calc GR . . . .
H15L H 0.588210 1.145818 0.639505 0.059 Uiso 1 1 calc GR . . . .
C106 C 0.30858(12) 0.45551(10) 1.04538(9) 0.0377(5) Uani 1 1 d . . . . .
H10G H 0.301629 0.428739 1.013336 0.057 Uiso 1 1 calc GR . . . .
H10H H 0.260246 0.456856 1.057516 0.057 Uiso 1 1 calc GR . . . .
H10I H 0.335041 0.438233 1.070950 0.057 Uiso 1 1 calc GR . . . .
C109 C 0.60296(17) 0.96755(10) 0.86923(8) 0.0480(7) Uani 1 1 d . . . . .
H10J H 0.557243 0.980970 0.869174 0.072 Uiso 1 1 calc GR . . . .
H10K H 0.603006 0.940488 0.838116 0.072 Uiso 1 1 calc GR . . . .
H10L H 0.645570 1.004662 0.870558 0.072 Uiso 1 1 calc GR . . . .
C158 C 0.52055(12) 1.02793(12) 0.60255(10) 0.0454(6) Uani 1 1 d . . . . .
H15M H 0.487895 1.055944 0.602627 0.068 Uiso 1 1 calc GR . . . .
H15N H 0.516359 1.006820 0.634233 0.068 Uiso 1 1 calc GR . . . .
H15O H 0.506164 0.996307 0.573406 0.068 Uiso 1 1 calc GR . . . .
C70 C 0.14588(12) 0.19056(11) 0.77805(10) 0.0423(6) Uani 1 1 d . . . . .
H70A H 0.114822 0.148200 0.767085 0.063 Uiso 1 1 calc GR . . . .
H70B H 0.129461 0.221566 0.759202 0.063 Uiso 1 1 calc GR . . . .
H70C H 0.141729 0.199475 0.814641 0.063 Uiso 1 1 calc GR . . . .
C110 C 0.68269(14) 0.91704(10) 0.91687(10) 0.0456(6) Uani 1 1 d . . . . .
H11M H 0.721782 0.956558 0.917168 0.068 Uiso 1 1 calc GR . . . .
H11N H 0.685721 0.889556 0.886610 0.068 Uiso 1 1 calc GR . . . .
H11O H 0.688941 0.895992 0.947591 0.068 Uiso 1 1 calc GR . . . .
C115 C 0.40550(17) 0.90631(14) 0.94147(10) 0.0583(8) Uani 1 1 d . . . . .
H11P H 0.442557 0.947007 0.941634 0.087 Uiso 1 1 calc GR . . . .
H11Q H 0.409076 0.888628 0.974255 0.087 Uiso 1 1 calc GR . . . .
H11R H 0.356000 0.912238 0.936019 0.087 Uiso 1 1 calc GR . . . .
C140 C 0.90907(14) 0.75749(13) 0.79289(11) 0.0500(7) Uani 1 1 d . . . . .
H14G H 0.949272 0.784088 0.815703 0.075 Uiso 1 1 calc GR . . . .
H14H H 0.929826 0.735786 0.765829 0.075 Uiso 1 1 calc GR . . . .
H14I H 0.876381 0.726317 0.812318 0.075 Uiso 1 1 calc GR . . . .
C155 C 0.64444(19) 0.96646(12) 0.48713(9) 0.0568(8) Uani 1 1 d . . . . .
H15P H 0.686879 1.002156 0.482397 0.085 Uiso 1 1 calc GR . . . .
H15Q H 0.598998 0.980274 0.485884 0.085 Uiso 1 1 calc GR . . . .
H15R H 0.641229 0.933021 0.459967 0.085 Uiso 1 1 calc GR . . . .
C113 C 0.41028(17) 0.88967(15) 0.84861(10) 0.0582(8) Uani 1 1 d . . . . .
H11S H 0.360169 0.894789 0.844777 0.087 Uiso 1 1 calc GR . . . .
H11T H 0.418459 0.861671 0.820172 0.087 Uiso 1 1 calc GR . . . .
H11U H 0.446379 0.930854 0.848672 0.087 Uiso 1 1 calc GR . . . .
C97 C 0.75657(15) 1.00489(11) 1.13197(11) 0.0517(7) Uani 1 1 d . . . . .
H97A H 0.761461 0.994566 1.167276 0.078 Uiso 1 1 calc GR . . . .
H97B H 0.739068 1.042882 1.131422 0.078 Uiso 1 1 calc GR . . . .
H97C H 0.804744 1.012373 1.116822 0.078 Uiso 1 1 calc GR . . . .
C54 C 0.08962(15) 0.51960(14) 0.79174(10) 0.0569(8) Uani 1 1 d . . . . .
H54A H 0.077687 0.547587 0.767484 0.085 Uiso 1 1 calc GR . . . .
H54B H 0.116847 0.544814 0.821870 0.085 Uiso 1 1 calc GR . . . .
H54C H 0.043807 0.491216 0.801979 0.085 Uiso 1 1 calc GR . . . .
C56 C 0.35443(9) 0.33418(8) 0.58755(7) 0.0176(4) Uani 1 1 d . . . . .
C18 C 0.11261(10) 0.65103(9) 0.41092(7) 0.0214(4) Uani 1 1 d . . . . .
C13 C 0.18341(10) 0.68080(8) 0.43146(7) 0.0182(4) Uani 1 1 d . . . . .
C129 C 0.40329(10) 0.65279(8) 0.84712(7) 0.0213(4) Uani 1 1 d . . . . .
H129 H 0.396912 0.688581 0.831469 0.026 Uiso 1 1 calc R . . . .
C89 C 0.52297(10) 0.74561(8) 1.04215(7) 0.0197(4) Uani 1 1 d . . . . .
H89 H 0.535307 0.739080 1.076242 0.024 Uiso 1 1 calc R . . . .
C143 C 0.49960(10) 0.90957(9) 0.69700(7) 0.0210(4) Uani 1 1 d . . . . .
C99 C 0.43420(10) 0.64171(8) 1.01956(6) 0.0181(4) Uani 1 1 d . . . . .
C142 C 0.56605(10) 0.95356(8) 0.71266(7) 0.0185(4) Uani 1 1 d . . . . .
C30 C 0.17872(10) 0.37210(8) 0.46908(7) 0.0207(4) Uani 1 1 d . . . . .
C148 C 0.56915(10) 1.00888(8) 0.74268(7) 0.0209(4) Uani 1 1 d . . . . .
C100 C 0.35736(10) 0.62875(8) 1.01869(7) 0.0221(4) Uani 1 1 d . . . . .
C138 C 0.81641(10) 0.88959(9) 0.77721(7) 0.0228(4) Uani 1 1 d . . . . .
C147 C 0.50255(11) 1.02142(9) 0.75387(7) 0.0248(4) Uani 1 1 d . . . . .
H147 H 0.503236 1.058955 0.774069 0.030 Uiso 1 1 calc R . . . .
C116 C 0.53992(10) 0.67045(8) 0.74651(7) 0.0201(4) Uani 1 1 d . . . . .
C135 C 0.82756(11) 0.77988(10) 0.72267(8) 0.0301(5) Uani 1 1 d . . . . .
H135 H 0.832008 0.742724 0.704107 0.036 Uiso 1 1 calc R . . . .
C38 C 0.12014(10) 0.41590(9) 0.36928(7) 0.0225(4) Uani 1 1 d . . . . .
C80 C 0.49639(11) 0.41668(9) 0.74328(9) 0.0314(5) Uani 1 1 d . . . . .
H80A H 0.512160 0.462818 0.745676 0.047 Uiso 1 1 calc GR . . . .
H80B H 0.446260 0.402582 0.755168 0.047 Uiso 1 1 calc GR . . . .
H80C H 0.496790 0.400336 0.707760 0.047 Uiso 1 1 calc GR . . . .
C31 C 0.22840(11) 0.39506(9) 0.51785(7) 0.0248(4) Uani 1 1 d . . . . .
H31A H 0.214314 0.364360 0.543291 0.037 Uiso 1 1 calc GR . . . .
H31B H 0.222496 0.435833 0.531329 0.037 Uiso 1 1 calc GR . . . .
H31C H 0.280114 0.399649 0.510078 0.037 Uiso 1 1 calc GR . . . .
C21 C 0.04653(10) 0.63938(10) 0.44303(7) 0.0268(4) Uani 1 1 d . . . . .
H21A H 0.044649 0.602605 0.462201 0.040 Uiso 1 1 calc GR . . . .
H21B H 0.001386 0.631552 0.420979 0.040 Uiso 1 1 calc GR . . . .
H21C H 0.050430 0.676389 0.466850 0.040 Uiso 1 1 calc GR . . . .
C60 C 0.34621(10) 0.27020(9) 0.50981(7) 0.0239(4) Uani 1 1 d . . . . .
H60 H 0.323433 0.232891 0.488747 0.029 Uiso 1 1 calc R . . . .
C128 C 0.34317(11) 0.61413(9) 0.86896(7) 0.0262(4) Uani 1 1 d . . . . .
H128 H 0.296936 0.624021 0.868589 0.031 Uiso 1 1 calc R . . . .
C68 C 0.25886(11) 0.29056(10) 0.89350(8) 0.0288(4) Uani 1 1 d . . . . .
H68A H 0.307529 0.282503 0.897395 0.043 Uiso 1 1 calc GR . . . .
H68B H 0.220751 0.250422 0.887348 0.043 Uiso 1 1 calc GR . . . .
H68C H 0.249203 0.313326 0.924668 0.043 Uiso 1 1 calc GR . . . .
C43 C 0.07874(11) 0.35418(10) 0.35475(8) 0.0307(5) Uani 1 1 d . . . . .
H43 H 0.085855 0.321116 0.373813 0.037 Uiso 1 1 calc R . . . .
C94 C 0.62678(12) 0.94380(9) 1.10334(7) 0.0290(5) Uani 1 1 d . . . . .
H94 H 0.609880 0.973671 1.123915 0.035 Uiso 1 1 calc R . . . .
C74 C 0.62107(11) 0.29465(10) 0.85282(7) 0.0302(5) Uani 1 1 d . . . . .
H74A H 0.653516 0.270858 0.866571 0.045 Uiso 1 1 calc GR . . . .
H74B H 0.582217 0.295820 0.876468 0.045 Uiso 1 1 calc GR . . . .
H74C H 0.650080 0.337726 0.848486 0.045 Uiso 1 1 calc GR . . . .
C102 C 0.35304(11) 0.52140(9) 1.03662(7) 0.0251(4) Uani 1 1 d . . . . .
C152 C 0.65405(12) 0.94166(9) 0.53831(7) 0.0310(5) Uani 1 1 d . . . . .
C49 C 0.21271(12) 0.50397(10) 0.76992(7) 0.0285(4) Uani 1 1 d . . . . .
H49 H 0.234682 0.543888 0.787672 0.034 Uiso 1 1 calc R . . . .
C17 C 0.10499(12) 0.63093(10) 0.35920(8) 0.0306(5) Uani 1 1 d . . . . .
H17 H 0.057168 0.610714 0.344099 0.037 Uiso 1 1 calc R . . . .
C101 C 0.31827(11) 0.56783(9) 1.02753(7) 0.0259(4) Uani 1 1 d . . . . .
H101 H 0.265853 0.557767 1.027322 0.031 Uiso 1 1 calc R . . . .
C75 C 0.64700(11) 0.26342(11) 0.76391(8) 0.0308(5) Uani 1 1 d . . . . .
H75A H 0.673280 0.307090 0.759049 0.046 Uiso 1 1 calc GR . . . .
H75B H 0.625021 0.241711 0.731076 0.046 Uiso 1 1 calc GR . . . .
H75C H 0.681809 0.241913 0.777830 0.046 Uiso 1 1 calc GR . . . .
C63 C 0.43239(12) 0.30320(11) 0.43990(8) 0.0377(5) Uani 1 1 d . . . . .
H63A H 0.456157 0.343758 0.426942 0.057 Uiso 1 1 calc GR . . . .
H63B H 0.390573 0.280383 0.416624 0.057 Uiso 1 1 calc GR . . . .
H63C H 0.468233 0.278231 0.442297 0.057 Uiso 1 1 calc GR . . . .
C8 C 0.13597(13) 0.90612(10) 0.60769(10) 0.0407(6) Uani 1 1 d . . . . .
H8 H 0.090891 0.916083 0.614625 0.049 Uiso 1 1 calc R . . . .
C50 C 0.13673(12) 0.48130(11) 0.76691(8) 0.0334(5) Uani 1 1 d . . . . .
C83 C 0.49604(12) 0.26249(13) 0.61333(8) 0.0388(6) Uani 1 1 d . . . . .
H83 H 0.513869 0.283215 0.584058 0.047 Uiso 1 1 calc R . . . .
C40 C 0.05741(13) 0.44760(12) 0.29769(9) 0.0412(6) Uani 1 1 d . . . . .
H40 H 0.050436 0.480107 0.277912 0.049 Uiso 1 1 calc R . . . .
C76 C 0.54808(12) 0.19327(10) 0.80830(9) 0.0355(5) Uani 1 1 d . . . . .
H76A H 0.584794 0.173225 0.821546 0.053 Uiso 1 1 calc GR . . . .
H76B H 0.526343 0.171475 0.775442 0.053 Uiso 1 1 calc GR . . . .
H76C H 0.509112 0.190844 0.832469 0.053 Uiso 1 1 calc GR . . . .
C42 C 0.02736(12) 0.33952(11) 0.31325(9) 0.0395(5) Uani 1 1 d . . . . .
H42 H -0.000678 0.297201 0.304832 0.047 Uiso 1 1 calc R . . . .
C19 C 0.32202(12) 0.72143(12) 0.42657(10) 0.0465(6) Uani 1 1 d . . . . .
H19A H 0.337626 0.692286 0.448046 0.070 Uiso 1 1 calc GR . . . .
H19B H 0.321375 0.759778 0.447432 0.070 Uiso 1 1 calc GR . . . .
H19C H 0.356721 0.732288 0.399599 0.070 Uiso 1 1 calc GR . . . .
C72 C 0.22737(13) 0.17447(10) 0.71076(9) 0.0377(5) Uani 1 1 d . . . . .
H72A H 0.277969 0.175364 0.702172 0.057 Uiso 1 1 calc GR . . . .
H72B H 0.209516 0.203600 0.690560 0.057 Uiso 1 1 calc GR . . . .
H72C H 0.195187 0.131697 0.703208 0.057 Uiso 1 1 calc GR . . . .
C114 C 0.35968(14) 0.80021(12) 0.89797(14) 0.0617(8) Uani 1 1 d . . . . .
H11V H 0.361343 0.782306 0.930845 0.093 Uiso 1 1 calc GR . . . .
H11W H 0.367612 0.770521 0.870723 0.093 Uiso 1 1 calc GR . . . .
H11X H 0.311280 0.808095 0.891905 0.093 Uiso 1 1 calc GR . . . .
C20 C 0.15665(17) 0.61779(14) 0.27316(9) 0.0584(8) Uani 1 1 d . . . . .
H20A H 0.178899 0.653159 0.253238 0.088 Uiso 1 1 calc GR . . . .
H20B H 0.103908 0.601725 0.263074 0.088 Uiso 1 1 calc GR . . . .
H20C H 0.181202 0.584201 0.266803 0.088 Uiso 1 1 calc GR . . . .
C23 C 0.32730(14) 0.55576(13) 0.60632(14) 0.0697(10) Uani 1 1 d . . . . .
H23A H 0.379040 0.566263 0.619205 0.105 Uiso 1 1 calc GR . . . .
H23B H 0.312485 0.512275 0.590919 0.105 Uiso 1 1 calc GR . . . .
H23C H 0.295863 0.560064 0.634540 0.105 Uiso 1 1 calc GR . . . .
C25 C 0.36386(13) 0.59007(18) 0.52213(12) 0.0831(13) Uani 1 1 d . . . . .
H25A H 0.364382 0.621738 0.497797 0.125 Uiso 1 1 calc GR . . . .
H25B H 0.342213 0.547918 0.505164 0.125 Uiso 1 1 calc GR . . . .
H25C H 0.414563 0.593506 0.534788 0.125 Uiso 1 1 calc GR . . . .
C11 C 0.20316(17) 1.01554(12) 0.64489(13) 0.0670(9) Uani 1 1 d . . . . .
H11Y H 0.234496 1.024820 0.676507 0.100 Uiso 1 1 calc GR . . . .
H H 0.152696 1.016357 0.652465 0.100 Uiso 1 1 calc GR . . . .
HA H 0.222813 1.047256 0.621109 0.100 Uiso 1 1 calc GR . . . .
C175 C 0.9166(4) 1.0255(3) 0.6437(3) 0.0307(13) Uani 0.694(11) 1 d . U P A 1
C176 C 0.9464(3) 1.0147(3) 0.6909(2) 0.0419(12) Uani 0.694(11) 1 d . U P A 1
H176 H 0.956621 1.047150 0.717828 0.050 Uiso 0.694(11) 1 calc R . P A 1
C177 C 0.9611(3) 0.9578(3) 0.6989(3) 0.0557(15) Uani 0.694(11) 1 d . U P A 1
H177 H 0.979297 0.951205 0.731627 0.067 Uiso 0.694(11) 1 calc R . P A 1
C183 C 0.9498(6) 0.9111(4) 0.6604(4) 0.050(2) Uani 0.694(11) 1 d . U P A 1
H183 H 0.961512 0.872684 0.665958 0.060 Uiso 0.694(11) 1 calc R . P A 1
C179 C 0.9215(3) 0.9197(3) 0.6135(3) 0.0486(14) Uani 0.694(11) 1 d . U P A 1
H179 H 0.913215 0.887237 0.586634 0.058 Uiso 0.694(11) 1 calc R . P A 1
C180 C 0.9050(3) 0.9767(3) 0.6056(3) 0.0354(15) Uani 0.694(11) 1 d . U P A 1
H180 H 0.885209 0.982119 0.573078 0.042 Uiso 0.694(11) 1 calc R . P A 1
C164 C 0.9769(4) 1.1437(3) 0.5922(3) 0.0306(13) Uani 0.694(11) 1 d . . P A 1
C165 C 0.9790(4) 1.2131(3) 0.5847(3) 0.0354(14) Uani 0.694(11) 1 d . . P A 1
H16A H 0.987842 1.237648 0.617900 0.053 Uiso 0.694(11) 1 calc GR . P A 1
H16B H 0.931603 1.214834 0.569014 0.053 Uiso 0.694(11) 1 calc GR . P A 1
H16C H 1.018857 1.230699 0.562582 0.053 Uiso 0.694(11) 1 calc GR . P A 1
C166 C 1.0506(3) 1.1431(3) 0.6202(3) 0.0505(15) Uani 0.694(11) 1 d . . P A 1
H16D H 1.092155 1.165307 0.601151 0.076 Uiso 0.694(11) 1 calc GR . P A 1
H16E H 1.052373 1.099450 0.622537 0.076 Uiso 0.694(11) 1 calc GR . P A 1
H16F H 1.053799 1.164135 0.654515 0.076 Uiso 0.694(11) 1 calc GR . P A 1
C167 C 0.9746(5) 1.1099(4) 0.5388(3) 0.0430(18) Uani 0.694(11) 1 d . . P A 1
H16G H 0.928682 1.109730 0.519825 0.064 Uiso 0.694(11) 1 calc GR . P A 1
H16H H 0.976581 1.066480 0.541976 0.064 Uiso 0.694(11) 1 calc GR . P A 1
H16I H 1.017032 1.132085 0.520462 0.064 Uiso 0.694(11) 1 calc GR . P A 1
C0BA C 0.8823(4) 1.1500(3) 0.6907(3) 0.0310(12) Uani 0.694(11) 1 d . U P A 1
C172 C 0.8260(4) 1.1063(3) 0.7223(3) 0.0343(13) Uani 0.694(11) 1 d . . P A 1
H17A H 0.847495 1.073847 0.734782 0.051 Uiso 0.694(11) 1 calc GR . P A 1
H17B H 0.781077 1.086127 0.700955 0.051 Uiso 0.694(11) 1 calc GR . P A 1
H17C H 0.813611 1.131043 0.751403 0.051 Uiso 0.694(11) 1 calc GR . P A 1
C173 C 0.9528(3) 1.1794(3) 0.7239(2) 0.0454(13) Uani 0.694(11) 1 d . . P A 1
H17D H 0.940618 1.199979 0.755317 0.068 Uiso 0.694(11) 1 calc GR . P A 1
H17E H 0.986839 1.210678 0.705282 0.068 Uiso 0.694(11) 1 calc GR . P A 1
H17F H 0.976410 1.146518 0.732354 0.068 Uiso 0.694(11) 1 calc GR . P A 1
C174 C 0.8464(4) 1.2023(3) 0.6783(3) 0.0375(13) Uani 0.694(11) 1 d . . P A 1
H17G H 0.798770 1.183638 0.659439 0.056 Uiso 0.694(11) 1 calc GR . P A 1
H17H H 0.878906 1.231627 0.657362 0.056 Uiso 0.694(11) 1 calc GR . P A 1
H17I H 0.838488 1.224944 0.709973 0.056 Uiso 0.694(11) 1 calc GR . P A 1
Si4A Si 0.89445(17) 1.10183(16) 0.62896(14) 0.0244(5) Uani 0.694(11) 1 d . . P A 1
C181 C 0.9117(7) 1.0070(7) 0.6246(6) 0.028(3) Uani 0.306(11) 1 d . U P A 2
C182 C 0.9406(6) 0.9886(7) 0.6694(6) 0.048(3) Uani 0.306(11) 1 d . U P A 2
H182 H 0.957829 1.018901 0.697591 0.057 Uiso 0.306(11) 1 calc R . P A 2
C202 C 0.9441(16) 0.9271(12) 0.6730(11) 0.061(6) Uani 0.306(11) 1 d . U P A 2
H202 H 0.959613 0.914852 0.704465 0.073 Uiso 0.306(11) 1 calc R . P A 2
C184 C 0.9253(8) 0.8832(7) 0.6310(8) 0.063(4) Uani 0.306(11) 1 d . U P A 2
H184 H 0.930653 0.841854 0.633120 0.075 Uiso 0.306(11) 1 calc R . P A 2
C185 C 0.8993(7) 0.8998(6) 0.5871(7) 0.053(3) Uani 0.306(11) 1 d . U P A 2
H185 H 0.884830 0.869787 0.558434 0.064 Uiso 0.306(11) 1 calc R . P A 2
C186 C 0.8940(10) 0.9614(8) 0.5841(6) 0.040(3) Uani 0.306(11) 1 d . U P A 2
H186 H 0.877197 0.972539 0.552549 0.048 Uiso 0.306(11) 1 calc R . P A 2
C160 C 0.9818(9) 1.1266(8) 0.5763(7) 0.036(4) Uani 0.306(11) 1 d . . P A 2
C161 C 1.0540(7) 1.1156(9) 0.5977(7) 0.064(5) Uani 0.306(11) 1 d . . P A 2
H16J H 1.094974 1.136109 0.577500 0.095 Uiso 0.306(11) 1 calc GR . P A 2
H16K H 1.049426 1.070258 0.596184 0.095 Uiso 0.306(11) 1 calc GR . P A 2
H16L H 1.063569 1.133362 0.633239 0.095 Uiso 0.306(11) 1 calc GR . P A 2
C162 C 0.9895(11) 1.1947(7) 0.5743(8) 0.047(4) Uani 0.306(11) 1 d . . P A 2
H16M H 1.003304 1.216081 0.608515 0.070 Uiso 0.306(11) 1 calc GR . P A 2
H16N H 0.942322 1.201061 0.562117 0.070 Uiso 0.306(11) 1 calc GR . P A 2
H16O H 1.027875 1.212131 0.551076 0.070 Uiso 0.306(11) 1 calc GR . P A 2
C169 C 0.9758(8) 1.1556(7) 0.7101(5) 0.060(4) Uani 0.306(11) 1 d . . P A 2
H16P H 0.969253 1.171983 0.744722 0.089 Uiso 0.306(11) 1 calc GR . P A 2
H16Q H 1.009928 1.188484 0.693085 0.089 Uiso 0.306(11) 1 calc GR . P A 2
H16R H 0.996064 1.119193 0.711889 0.089 Uiso 0.306(11) 1 calc GR . P A 2
C163 C 0.9682(16) 1.0942(11) 0.5214(9) 0.055(5) Uani 0.306(11) 1 d . . P A 2
H16S H 1.009049 1.113827 0.500727 0.083 Uiso 0.306(11) 1 calc GR . P A 2
H16T H 0.921688 1.098875 0.506404 0.083 Uiso 0.306(11) 1 calc GR . P A 2
H16U H 0.965219 1.049323 0.522432 0.083 Uiso 0.306(11) 1 calc GR . P A 2
C171 C 0.8738(9) 1.1954(8) 0.6721(7) 0.053(4) Uani 0.306(11) 1 d . . P A 2
H17J H 0.874707 1.218060 0.705576 0.079 Uiso 0.306(11) 1 calc GR . P A 2
H17K H 0.823608 1.184779 0.656166 0.079 Uiso 0.306(11) 1 calc GR . P A 2
H17L H 0.908072 1.222131 0.650450 0.079 Uiso 0.306(11) 1 calc GR . P A 2
C168 C 0.8972(10) 1.1345(7) 0.6786(6) 0.037(3) Uani 0.306(11) 1 d . U P A 2
C170 C 0.8447(9) 1.0939(8) 0.7144(6) 0.041(3) Uani 0.306(11) 1 d . . P A 2
H17M H 0.859149 1.054982 0.718493 0.061 Uiso 0.306(11) 1 calc GR . P A 2
H17N H 0.793858 1.083588 0.699723 0.061 Uiso 0.306(11) 1 calc GR . P A 2
H17O H 0.847794 1.117467 0.747708 0.061 Uiso 0.306(11) 1 calc GR . P A 2
C154 C 0.58939(18) 0.88782(14) 0.54867(12) 0.0745(11) Uani 1 1 d . . . . .
H15S H 0.544015 0.901740 0.547724 0.112 Uiso 1 1 calc GR . . . .
H15T H 0.597361 0.873850 0.582387 0.112 Uiso 1 1 calc GR . . . .
H15U H 0.584731 0.852828 0.522652 0.112 Uiso 1 1 calc GR . . . .
C153 C 0.72091(17) 0.91342(12) 0.53317(11) 0.0571(7) Uani 1 1 d . . . . .
H15V H 0.709940 0.879912 0.505334 0.086 Uiso 1 1 calc GR . . . .
H15W H 0.730400 0.895968 0.565117 0.086 Uiso 1 1 calc GR . . . .
H15X H 0.764678 0.946507 0.525815 0.086 Uiso 1 1 calc GR . . . .
Si4B Si 0.8988(5) 1.0877(4) 0.6161(3) 0.0315(13) Uani 0.306(11) 1 d . . P A 2
P4 P 0.79023(3) 1.08659(2) 0.57873(2) 0.02391(11) Uani 1 1 d . . . . .
Ga1 Ga 0.21015(2) 0.58470(2) 0.54139(2) 0.01501(4) Uani 1 1 d . . . . .
Ga4 Ga 0.67242(2) 1.01162(2) 0.59651(2) 0.01778(5) Uani 1 1 d . . . . .
Ga2 Ga 0.28955(2) 0.28485(2) 0.78676(2) 0.01746(5) Uani 1 1 d . . . . .
Ga3 Ga 0.52386(2) 0.85019(2) 0.90915(2) 0.02090(5) Uani 1 1 d . . . . .
N7 N 0.63513(8) 0.94027(7) 0.70013(5) 0.0163(3) Uani 1 1 d . . . . .
N6 N 0.47626(8) 0.70413(6) 1.00932(5) 0.0178(3) Uani 1 1 d . . . . .
N1 N 0.19218(8) 0.70536(6) 0.48440(6) 0.0164(3) Uani 1 1 d . . . . .
N2 N 0.19958(8) 0.77549(7) 0.54701(6) 0.0186(3) Uani 1 1 d . . . . .
N8 N 0.72926(8) 0.90306(7) 0.71065(6) 0.0168(3) Uani 1 1 d . . . . .
N3 N 0.26898(8) 0.37513(7) 0.69871(5) 0.0167(3) Uani 1 1 d . . . . .
N5 N 0.54954(8) 0.79808(7) 1.01883(5) 0.0186(3) Uani 1 1 d . . . . .
N4 N 0.32727(8) 0.34313(7) 0.63762(5) 0.0165(3) Uani 1 1 d . . . . .
P1 P 0.18238(3) 0.53136(2) 0.45677(2) 0.02592(11) Uani 1 1 d . . . . .
P2 P 0.41324(3) 0.28098(2) 0.82055(2) 0.01856(10) Uani 1 1 d . . . . .
P3 P 0.54770(3) 0.79806(2) 0.82791(2) 0.01981(10) Uani 1 1 d . . . . .
Si1 Si 0.19463(3) 0.43864(2) 0.42354(2) 0.01750(10) Uani 1 1 d . . . . .
Si2 Si 0.51359(3) 0.30185(2) 0.77398(2) 0.01630(10) Uani 1 1 d . . . . .
Si3 Si 0.55214(3) 0.69729(2) 0.81830(2) 0.01605(10) Uani 1 1 d . . . . .
H3 H 0.4784(12) 0.7852(10) 0.8064(8) 0.034(6) Uiso 1 1 d . . . . .
H2 H 0.4004(13) 0.2181(11) 0.8134(9) 0.047(7) Uiso 1 1 d . . . . .
H1 H 0.1113(13) 0.5112(11) 0.4601(9) 0.049(7) Uiso 1 1 d . . . . .
H4 H 0.8097(14) 1.0534(12) 0.5420(10) 0.058(8) Uiso 1 1 d . . . . .

loop_
_atom_site_aniso_label
_atom_site_aniso_U_11
_atom_site_aniso_U_22
_atom_site_aniso_U_33
_atom_site_aniso_U_23
_atom_site_aniso_U_13
_atom_site_aniso_U_12
C87 0.0301(10) 0.0155(8) 0.0125(8) 0.0009(7) 0.0018(7) 0.0088(7)
C44 0.0177(8) 0.0141(8) 0.0177(9) -0.0006(7) -0.0038(7) 0.0030(7)
C130 0.0184(8) 0.0138(8) 0.0160(8) 0.0002(7) 0.0001(7) 0.0010(7)
C132 0.0191(8) 0.0158(8) 0.0168(9) 0.0012(7) 0.0007(7) 0.0045(7)
C88 0.0313(10) 0.0162(8) 0.0104(8) 0.0010(7) 0.0008(7) 0.0080(7)
C104 0.0279(9) 0.0171(8) 0.0101(8) -0.0014(7) -0.0010(7) 0.0036(7)
C144 0.0202(9) 0.0309(10) 0.0215(10) 0.0084(8) 0.0016(8) 0.0070(8)
C45 0.0190(9) 0.0171(8) 0.0184(9) 0.0008(7) -0.0032(7) 0.0060(7)
C90 0.0358(11) 0.0120(8) 0.0130(8) 0.0014(7) -0.0016(8) 0.0023(7)
C1 0.0173(8) 0.0176(8) 0.0197(9) 0.0028(7) 0.0021(7) 0.0058(7)
C3 0.0168(8) 0.0139(8) 0.0250(10) 0.0002(7) 0.0007(7) 0.0036(7)
C26 0.0228(9) 0.0196(9) 0.0152(9) 0.0011(7) 0.0023(7) 0.0041(7)
C131 0.0193(9) 0.0166(8) 0.0181(9) 0.0045(7) 0.0040(7) 0.0019(7)
C4 0.0299(10) 0.0140(8) 0.0221(9) -0.0013(7) 0.0008(8) 0.0073(7)
C120 0.0256(9) 0.0179(9) 0.0202(9) 0.0022(7) 0.0036(8) 0.0066(7)
C61 0.0184(9) 0.0207(9) 0.0218(9) -0.0004(7) -0.0020(7) 0.0063(7)
C124 0.0256(9) 0.0147(8) 0.0117(8) -0.0015(7) 0.0035(7) 0.0037(7)
C47 0.0243(9) 0.0205(9) 0.0146(8) 0.0003(7) -0.0007(7) 0.0115(7)
C5 0.0290(10) 0.0191(9) 0.0183(9) 0.0034(7) -0.0006(8) 0.0045(8)
C48 0.0279(10) 0.0208(9) 0.0160(9) -0.0003(7) -0.0053(7) 0.0097(8)
C133 0.0152(8) 0.0183(9) 0.0245(10) 0.0077(7) 0.0035(7) 0.0058(7)
C57 0.0160(8) 0.0205(9) 0.0196(9) 0.0009(7) -0.0028(7) 0.0064(7)
C107 0.0290(10) 0.0192(9) 0.0235(10) 0.0042(8) -0.0012(8) 0.0059(8)
C58 0.0158(9) 0.0296(10) 0.0217(9) 0.0006(8) 0.0017(7) 0.0045(7)
C34 0.0233(9) 0.0190(9) 0.0227(10) 0.0004(7) 0.0053(8) 0.0047(7)
C46 0.0230(9) 0.0158(8) 0.0168(9) -0.0007(7) -0.0027(7) 0.0065(7)
C77 0.0244(9) 0.0177(9) 0.0220(9) 0.0024(7) 0.0030(8) 0.0029(7)
C22 0.0175(9) 0.0212(9) 0.0356(11) -0.0070(8) -0.0012(8) 0.0051(7)
C65 0.0236(9) 0.0255(10) 0.0202(9) 0.0026(8) 0.0040(8) 0.0081(8)
C91 0.0362(11) 0.0187(9) 0.0179(9) 0.0009(7) -0.0013(8) 0.0060(8)
C81 0.0243(9) 0.0296(10) 0.0182(9) -0.0028(8) -0.0021(7) 0.0170(8)
C134 0.0202(9) 0.0201(9) 0.0266(10) 0.0063(8) 0.0091(8) 0.0061(7)
C2 0.0243(9) 0.0167(9) 0.0190(9) 0.0017(7) 0.0000(7) 0.0069(7)
C14 0.0274(10) 0.0193(9) 0.0288(10) 0.0025(8) 0.0109(8) 0.0024(8)
C53 0.0290(10) 0.0194(9) 0.0225(10) -0.0031(8) -0.0025(8) 0.0050(8)
C69 0.0239(10) 0.0182(9) 0.0323(11) 0.0024(8) -0.0016(8) -0.0015(7)
C103 0.0341(10) 0.0167(9) 0.0149(9) 0.0019(7) 0.0022(8) 0.0079(8)
C32 0.0278(10) 0.0189(9) 0.0277(10) 0.0009(8) 0.0025(8) 0.0049(8)
C73 0.0235(9) 0.0239(9) 0.0184(9) 0.0040(7) 0.0006(7) 0.0099(8)
C146 0.0279(10) 0.0372(11) 0.0206(10) 0.0103(8) 0.0059(8) 0.0183(9)
C98 0.0440(12) 0.0253(10) 0.0210(10) 0.0006(8) 0.0029(9) 0.0125(9)
C66 0.0358(11) 0.0217(9) 0.0176(9) 0.0014(7) 0.0028(8) 0.0088(8)
C86 0.0332(11) 0.0291(11) 0.0298(11) -0.0081(9) -0.0068(9) 0.0182(9)
C64 0.0268(10) 0.0242(10) 0.0258(10) -0.0054(8) 0.0017(8) 0.0005(8)
C02D 0.0423(11) 0.0157(9) 0.0116(8) 0.0026(7) 0.0000(8) 0.0080(8)
C10 0.0250(10) 0.0292(10) 0.0230(10) -0.0002(8) 0.0012(8) 0.0027(8)
C112 0.0502(13) 0.0247(10) 0.0182(9) 0.0002(8) 0.0006(9) 0.0226(9)
C122 0.0275(10) 0.0258(10) 0.0358(12) 0.0048(9) -0.0008(9) 0.0012(8)
C136 0.0221(10) 0.0344(11) 0.0458(13) 0.0160(10) 0.0087(9) 0.0144(9)
C36 0.0362(12) 0.0275(11) 0.0383(12) 0.0106(9) 0.0120(10) 0.0072(9)
C62 0.0265(10) 0.0224(9) 0.0223(10) 0.0023(8) 0.0002(8) 0.0015(8)
C139 0.0362(11) 0.0214(10) 0.0291(11) -0.0003(8) 0.0084(9) 0.0094(8)
C108 0.0592(14) 0.0120(9) 0.0154(9) 0.0008(7) 0.0043(9) 0.0047(9)
C151 0.0317(10) 0.0226(10) 0.0234(10) 0.0015(8) 0.0006(8) 0.0083(8)
C121 0.0312(10) 0.0286(10) 0.0196(10) 0.0010(8) -0.0032(8) 0.0108(8)
C96 0.0370(12) 0.0261(10) 0.0309(11) -0.0011(9) -0.0011(9) 0.0098(9)
C118 0.0426(12) 0.0207(9) 0.0164(9) 0.0007(7) 0.0092(8) 0.0030(8)
C125 0.0287(10) 0.0179(9) 0.0206(9) 0.0024(7) 0.0014(8) 0.0039(7)
C59 0.0200(9) 0.0346(11) 0.0190(9) -0.0033(8) 0.0017(7) 0.0096(8)
C33 0.0255(10) 0.0343(11) 0.0300(11) 0.0045(9) 0.0096(9) 0.0067(9)
C52 0.0241(10) 0.0286(10) 0.0221(10) 0.0000(8) -0.0048(8) 0.0076(8)
C159 0.0380(12) 0.0307(11) 0.0287(11) 0.0104(9) -0.0017(9) 0.0137(9)
C117 0.0417(12) 0.0236(10) 0.0143(9) -0.0016(8) -0.0035(8) 0.0098(9)
C137 0.0205(9) 0.0353(11) 0.0315(11) 0.0103(9) -0.0016(8) 0.0059(8)
C28 0.0372(11) 0.0230(10) 0.0270(11) 0.0042(8) 0.0096(9) 0.0025(8)
C149 0.0265(10) 0.0218(10) 0.0371(12) 0.0028(9) -0.0008(9) 0.0071(8)
C123 0.0328(11) 0.0267(10) 0.0281(11) 0.0019(8) 0.0033(9) 0.0133(9)
C37 0.0278(10) 0.0322(11) 0.0299(11) -0.0036(9) 0.0113(9) 0.0083(9)
C79 0.0268(10) 0.0270(10) 0.0367(12) 0.0101(9) 0.0056(9) 0.0015(8)
C82 0.0260(10) 0.0468(13) 0.0201(10) 0.0008(9) -0.0001(8) 0.0211(9)
C78 0.0347(11) 0.0224(10) 0.0333(12) -0.0065(9) 0.0048(9) 0.0013(8)
C39 0.0330(11) 0.0364(12) 0.0226(10) -0.0015(9) -0.0010(9) 0.0121(9)
C156 0.0250(10) 0.0303(10) 0.0241(10) 0.0095(8) -0.0007(8) 0.0098(8)
C6 0.0377(12) 0.0179(9) 0.0313(11) -0.0023(8) -0.0076(9) 0.0025(8)
C119 0.0337(11) 0.0172(9) 0.0202(9) -0.0038(7) 0.0066(8) 0.0044(8)
C51 0.0215(10) 0.0473(13) 0.0268(11) -0.0008(9) -0.0043(8) 0.0161(9)
C105 0.0309(11) 0.0282(11) 0.0349(12) 0.0044(9) 0.0029(9) 0.0112(9)
C35 0.0227(10) 0.0301(11) 0.0364(12) 0.0028(9) 0.0037(9) 0.0043(8)
C27 0.0492(13) 0.0274(11) 0.0231(10) -0.0020(9) 0.0143(10) 0.0023(9)
C24 0.0267(11) 0.0301(11) 0.0446(13) -0.0113(10) -0.0099(10) 0.0079(9)
C127 0.0330(11) 0.0270(10) 0.0202(10) -0.0019(8) 0.0063(8) -0.0059(8)
C92 0.0354(11) 0.0268(11) 0.0319(12) -0.0021(9) -0.0025(9) 0.0026(9)
C126 0.0384(11) 0.0199(9) 0.0203(10) 0.0064(8) 0.0012(8) -0.0003(8)
C15 0.0385(12) 0.0308(11) 0.0288(11) 0.0044(9) 0.0181(9) 0.0045(9)
C9 0.0286(10) 0.0237(10) 0.0358(12) -0.0058(9) -0.0024(9) 0.0104(8)
C67 0.0326(11) 0.0476(13) 0.0279(11) 0.0027(10) 0.0073(9) 0.0169(10)
C111 0.0779(17) 0.0173(10) 0.0211(11) -0.0027(8) 0.0085(11) 0.0040(10)
C29 0.0221(10) 0.0584(15) 0.0341(12) 0.0158(11) 0.0070(9) 0.0090(10)
C93 0.0465(13) 0.0230(10) 0.0273(11) -0.0031(9) -0.0064(10) 0.0022(9)
C7 0.0510(14) 0.0210(10) 0.0482(14) -0.0128(10) -0.0098(11) 0.0162(10)
C141 0.0371(12) 0.0285(11) 0.0259(11) -0.0006(9) -0.0060(9) 0.0069(9)
C71 0.0463(14) 0.0211(11) 0.0725(19) 0.0181(11) -0.0138(13) -0.0077(10)
C55 0.0239(10) 0.0363(12) 0.0471(14) -0.0095(10) -0.0062(10) 0.0031(9)
C150 0.0342(12) 0.0633(16) 0.0314(12) 0.0023(11) 0.0062(10) 0.0290(11)
C16 0.0511(14) 0.0368(12) 0.0166(10) 0.0043(9) 0.0080(9) 0.0068(10)
C85 0.0408(13) 0.0414(13) 0.0401(14) -0.0202(11) -0.0120(11) 0.0223(11)
C84 0.0435(13) 0.0651(17) 0.0303(12) -0.0239(12) -0.0150(10) 0.0370(13)
C41 0.0401(13) 0.0613(16) 0.0318(12) -0.0095(12) -0.0126(10) 0.0185(12)
C12 0.0253(11) 0.0355(12) 0.0533(15) -0.0106(11) 0.0007(10) 0.0106(9)
C157 0.0546(15) 0.0456(14) 0.0288(12) 0.0045(10) -0.0018(10) 0.0326(12)
C106 0.0381(12) 0.0236(11) 0.0488(14) 0.0100(10) 0.0067(11) 0.0013(9)
C109 0.098(2) 0.0177(10) 0.0190(11) 0.0050(8) 0.0006(12) -0.0003(12)
C158 0.0256(11) 0.0587(16) 0.0590(16) 0.0338(13) 0.0030(11) 0.0163(11)
C70 0.0290(11) 0.0366(13) 0.0522(15) -0.0042(11) 0.0039(11) -0.0053(10)
C110 0.0541(15) 0.0224(11) 0.0514(15) -0.0009(10) 0.0063(12) -0.0048(10)
C115 0.0738(19) 0.078(2) 0.0363(14) -0.0194(13) -0.0022(13) 0.0506(17)
C140 0.0453(14) 0.0563(16) 0.0620(17) 0.0210(13) 0.0033(13) 0.0330(13)
C155 0.108(2) 0.0426(14) 0.0213(12) -0.0060(10) -0.0115(13) 0.0271(15)
C113 0.076(2) 0.083(2) 0.0361(14) 0.0200(14) 0.0038(13) 0.0540(17)
C97 0.0535(16) 0.0345(13) 0.0557(16) -0.0204(12) -0.0123(13) 0.0001(11)
C54 0.0519(16) 0.083(2) 0.0485(16) -0.0243(14) -0.0121(13) 0.0490(15)
C56 0.0179(8) 0.0201(9) 0.0165(9) -0.0008(7) 0.0002(7) 0.0088(7)
C18 0.0225(9) 0.0213(9) 0.0195(9) 0.0035(7) 0.0022(7) 0.0039(7)
C13 0.0236(9) 0.0147(8) 0.0162(9) 0.0030(7) 0.0048(7) 0.0041(7)
C129 0.0283(10) 0.0176(9) 0.0162(9) -0.0037(7) -0.0004(7) 0.0047(7)
C89 0.0317(10) 0.0154(8) 0.0125(8) 0.0019(7) 0.0001(7) 0.0070(7)
C143 0.0246(9) 0.0220(9) 0.0186(9) 0.0065(7) 0.0021(7) 0.0089(7)
C99 0.0291(10) 0.0136(8) 0.0100(8) 0.0008(6) 0.0007(7) 0.0029(7)
C142 0.0205(9) 0.0219(9) 0.0162(9) 0.0073(7) 0.0031(7) 0.0095(7)
C30 0.0197(9) 0.0214(9) 0.0217(9) 0.0010(7) 0.0054(7) 0.0063(7)
C148 0.0286(10) 0.0195(9) 0.0169(9) 0.0056(7) 0.0013(8) 0.0095(8)
C100 0.0297(10) 0.0201(9) 0.0162(9) 0.0006(7) 0.0017(8) 0.0064(8)
C138 0.0201(9) 0.0215(9) 0.0266(10) 0.0074(8) 0.0021(8) 0.0039(7)
C147 0.0348(11) 0.0268(10) 0.0188(9) 0.0047(8) 0.0049(8) 0.0174(9)
C116 0.0319(10) 0.0136(8) 0.0142(8) -0.0005(7) 0.0045(7) 0.0051(7)
C135 0.0283(10) 0.0259(10) 0.0415(13) 0.0069(9) 0.0123(9) 0.0146(8)
C38 0.0210(9) 0.0318(10) 0.0168(9) -0.0043(8) 0.0043(7) 0.0116(8)
C80 0.0331(11) 0.0185(10) 0.0434(13) 0.0070(9) -0.0012(10) 0.0077(8)
C31 0.0308(10) 0.0248(10) 0.0210(10) 0.0020(8) 0.0025(8) 0.0113(8)
C21 0.0193(9) 0.0341(11) 0.0244(10) 0.0017(8) 0.0006(8) 0.0029(8)
C60 0.0245(10) 0.0252(10) 0.0211(10) -0.0070(8) -0.0009(8) 0.0075(8)
C128 0.0241(10) 0.0284(10) 0.0223(10) -0.0095(8) 0.0024(8) 0.0033(8)
C68 0.0318(11) 0.0306(11) 0.0235(10) 0.0061(8) 0.0076(8) 0.0059(9)
C43 0.0289(11) 0.0342(11) 0.0294(11) -0.0038(9) -0.0018(9) 0.0112(9)
C94 0.0496(13) 0.0165(9) 0.0196(10) -0.0021(8) -0.0017(9) 0.0080(9)
C74 0.0288(10) 0.0431(12) 0.0203(10) 0.0030(9) -0.0041(8) 0.0130(9)
C102 0.0326(11) 0.0182(9) 0.0216(10) 0.0016(8) 0.0043(8) 0.0013(8)
C152 0.0418(12) 0.0241(10) 0.0194(10) -0.0015(8) 0.0016(9) -0.0034(9)
C49 0.0396(12) 0.0292(11) 0.0207(10) -0.0074(8) -0.0088(9) 0.0199(9)
C17 0.0314(11) 0.0350(11) 0.0215(10) 0.0023(9) -0.0012(8) 0.0024(9)
C101 0.0273(10) 0.0247(10) 0.0235(10) 0.0019(8) 0.0039(8) 0.0031(8)
C75 0.0315(11) 0.0450(13) 0.0234(10) 0.0049(9) 0.0028(9) 0.0227(10)
C63 0.0320(11) 0.0490(14) 0.0267(11) -0.0110(10) 0.0084(9) 0.0042(10)
C8 0.0392(13) 0.0331(12) 0.0541(15) -0.0130(11) -0.0049(11) 0.0224(10)
C50 0.0364(12) 0.0484(13) 0.0233(10) -0.0058(9) -0.0061(9) 0.0284(10)
C83 0.0360(12) 0.0766(18) 0.0170(10) 0.0014(11) 0.0010(9) 0.0389(13)
C40 0.0465(14) 0.0547(15) 0.0262(11) 0.0038(11) -0.0060(10) 0.0215(12)
C76 0.0362(12) 0.0271(11) 0.0476(14) 0.0112(10) -0.0033(10) 0.0149(9)
C42 0.0317(12) 0.0430(13) 0.0394(13) -0.0128(11) -0.0072(10) 0.0077(10)
C19 0.0245(11) 0.0481(14) 0.0573(16) -0.0077(12) 0.0156(11) -0.0054(10)
C72 0.0382(12) 0.0239(11) 0.0445(14) -0.0068(10) 0.0011(10) -0.0005(9)
C114 0.0424(15) 0.0387(14) 0.112(3) 0.0149(15) -0.0068(16) 0.0231(12)
C20 0.0737(19) 0.0730(19) 0.0189(12) -0.0022(12) 0.0108(12) 0.0034(15)
C23 0.0372(14) 0.0448(15) 0.125(3) 0.0285(17) -0.0353(16) 0.0067(12)
C25 0.0203(12) 0.137(3) 0.073(2) -0.065(2) 0.0031(13) 0.0057(15)
C11 0.0711(19) 0.0356(14) 0.094(2) -0.0325(15) -0.0228(17) 0.0263(14)
C175 0.018(2) 0.029(3) 0.044(3) 0.015(2) 0.006(3) 0.002(2)
C176 0.026(2) 0.047(3) 0.054(3) 0.026(2) 0.001(2) 0.007(2)
C177 0.033(2) 0.072(4) 0.074(4) 0.047(3) 0.012(3) 0.022(3)
C183 0.028(3) 0.051(4) 0.088(6) 0.041(4) 0.028(4) 0.026(3)
C179 0.029(2) 0.036(3) 0.087(4) 0.019(3) 0.029(2) 0.014(2)
C180 0.030(3) 0.033(4) 0.049(4) 0.017(3) 0.019(4) 0.012(3)
C164 0.019(2) 0.034(3) 0.039(3) 0.016(2) 0.006(2) 0.0024(19)
C165 0.031(3) 0.023(3) 0.046(3) 0.018(2) -0.001(2) -0.008(2)
C166 0.0181(18) 0.063(4) 0.071(4) 0.040(3) 0.008(2) 0.001(2)
C167 0.033(3) 0.037(4) 0.060(6) 0.016(4) 0.030(4) 0.005(3)
C0BA 0.032(2) 0.025(3) 0.027(3) 0.001(2) -0.0058(19) -0.006(2)
C172 0.029(3) 0.031(3) 0.038(3) 0.004(2) 0.005(2) -0.0003(19)
C173 0.036(3) 0.045(3) 0.041(3) 0.013(2) -0.0125(19) -0.0147(19)
C174 0.044(3) 0.027(2) 0.038(3) -0.0010(17) 0.002(2) 0.003(2)
Si4A 0.0161(5) 0.0226(11) 0.0323(12) 0.0119(8) -0.0007(7) -0.0011(6)
C181 0.008(4) 0.032(8) 0.044(10) 0.017(5) 0.003(7) 0.001(7)
C182 0.015(4) 0.057(7) 0.068(8) 0.029(6) -0.003(5) -0.003(5)
C202 0.046(10) 0.083(12) 0.080(10) 0.061(8) 0.034(10) 0.045(10)
C184 0.042(7) 0.053(7) 0.112(11) 0.050(7) 0.049(7) 0.029(6)
C185 0.038(6) 0.041(5) 0.086(8) 0.019(5) 0.040(6) 0.013(5)
C186 0.035(7) 0.044(7) 0.049(7) 0.013(6) 0.029(6) 0.019(5)
C160 0.021(4) 0.038(9) 0.052(11) 0.022(7) 0.026(7) 0.007(6)
C161 0.016(4) 0.090(11) 0.083(11) 0.048(8) 0.006(6) 0.000(6)
C162 0.039(7) 0.027(8) 0.065(10) 0.009(6) -0.018(6) -0.003(5)
C169 0.052(8) 0.056(8) 0.046(7) 0.006(6) -0.023(6) -0.027(6)
C163 0.058(8) 0.046(11) 0.064(13) 0.016(8) 0.037(9) 0.010(8)
C171 0.045(8) 0.052(8) 0.043(7) -0.019(6) -0.006(7) -0.010(7)
C168 0.047(8) 0.020(6) 0.029(7) -0.007(4) -0.015(5) -0.013(5)
C170 0.033(8) 0.044(7) 0.036(6) -0.016(5) -0.013(6) 0.002(5)
C154 0.078(2) 0.0573(18) 0.0569(18) -0.0274(15) 0.0194(16) -0.0313(16)
C153 0.088(2) 0.0399(14) 0.0467(16) -0.0080(12) 0.0006(15) 0.0263(14)
Si4B 0.0231(17) 0.027(3) 0.038(3) 0.0118(19) -0.0053(19) -0.0065(16)
P4 0.0205(2) 0.0201(2) 0.0285(3) 0.0091(2) -0.0015(2) -0.00065(19)
Ga1 0.01515(9) 0.01357(9) 0.01627(10) -0.00027(7) 0.00094(7) 0.00417(7)
Ga4 0.01855(10) 0.01607(9) 0.01687(10) 0.00368(8) -0.00144(8) 0.00111(7)
Ga2 0.01856(10) 0.01560(9) 0.01681(10) 0.00135(7) 0.00033(8) 0.00221(7)
Ga3 0.04106(12) 0.01240(9) 0.01132(9) 0.00150(7) 0.00281(8) 0.01050(8)
N7 0.0178(7) 0.0155(7) 0.0166(7) 0.0025(6) 0.0014(6) 0.0059(6)
N6 0.0282(8) 0.0126(7) 0.0124(7) 0.0014(6) 0.0008(6) 0.0051(6)
N1 0.0154(7) 0.0146(7) 0.0184(7) 0.0006(6) 0.0025(6) 0.0029(6)
N2 0.0206(7) 0.0130(7) 0.0217(8) -0.0010(6) 0.0001(6) 0.0048(6)
N8 0.0182(7) 0.0139(7) 0.0182(7) 0.0009(6) 0.0009(6) 0.0045(6)
N3 0.0192(7) 0.0143(7) 0.0161(7) -0.0017(6) -0.0014(6) 0.0050(6)
N5 0.0309(8) 0.0130(7) 0.0119(7) 0.0011(6) -0.0001(6) 0.0058(6)
N4 0.0175(7) 0.0155(7) 0.0163(7) -0.0001(6) 0.0000(6) 0.0045(6)
P1 0.0414(3) 0.0241(3) 0.0176(2) -0.0042(2) -0.0027(2) 0.0200(2)
P2 0.0196(2) 0.0195(2) 0.0161(2) 0.00367(18) 0.00109(18) 0.00386(18)
P3 0.0363(3) 0.0117(2) 0.0123(2) 0.00104(17) 0.00359(19) 0.00765(19)
Si1 0.0199(2) 0.0175(2) 0.0159(2) -0.00153(19) 0.00224(19) 0.00701(19)
Si2 0.0199(2) 0.0156(2) 0.0138(2) 0.00153(18) 0.00071(19) 0.00543(19)
Si3 0.0251(2) 0.0106(2) 0.0127(2) 0.00107(18) 0.00307(19) 0.00490(18)

loop_
_atom_type_symbol
_atom_type_description
_atom_type_scat_dispersion_real
_atom_type_scat_dispersion_imag
_atom_type_scat_source
C C 0.0033 0.0016 'International Tables Vol C Tables 4.2.6.8 and 6.1.1.4'
H H 0.0000 0.0000 'International Tables Vol C Tables 4.2.6.8 and 6.1.1.4'
Ga Ga 0.2307 1.6083 'International Tables Vol C Tables 4.2.6.8 and 6.1.1.4'
N N 0.0061 0.0033 'International Tables Vol C Tables 4.2.6.8 and 6.1.1.4'
P P 0.1023 0.0942 'International Tables Vol C Tables 4.2.6.8 and 6.1.1.4'
Si Si 0.0817 0.0704 'International Tables Vol C Tables 4.2.6.8 and 6.1.1.4'

loop_
_geom_angle_atom_site_label_1
_geom_angle_atom_site_label_2
_geom_angle_atom_site_label_3
_geom_angle
C88 C87 Ga3 121.09(13)
C88 C87 N5 102.51(14)
N5 C87 Ga3 136.10(12)
C45 C44 Ga2 121.85(13)
C45 C44 N3 102.67(15)
N3 C44 Ga2 135.07(13)
C131 C130 Ga4 121.73(13)
C131 C130 N7 102.40(14)
N7 C130 Ga4 135.06(12)
N7 C132 H132 126.0
N8 C132 H132 126.0
N8 C132 N7 108.03(15)
C87 C88 H88 124.8
C87 C88 N6 110.38(15)
N6 C88 H88 124.8
C103 C104 C107 120.92(17)
C99 C104 C107 121.76(16)
C99 C104 C103 117.31(17)
C146 C144 H144 119.1
C146 C144 C143 121.78(18)
C143 C144 H144 119.1
C44 C45 H45 124.7
C44 C45 N4 110.54(15)
N4 C45 H45 124.7
C91 C90 C02D 122.76(17)
C91 C90 N5 118.45(16)
C02D C90 N5 118.65(17)
C2 C1 Ga1 123.18(13)
C2 C1 N1 102.31(15)
N1 C1 Ga1 134.20(12)
N1 C3 H3A 125.8
N2 C3 H3A 125.8
N2 C3 N1 108.35(16)
C28 C26 Ga1 112.27(12)
C27 C26 C28 107.05(16)
C27 C26 Ga1 111.61(12)
C29 C26 C28 107.94(16)
C29 C26 C27 108.21(17)
C29 C26 Ga1 109.60(12)
C130 C131 H131 124.7
C130 C131 N8 110.66(15)
N8 C131 H131 124.7
C5 C4 N2 118.33(16)
C9 C4 C5 123.17(17)
C9 C4 N2 118.48(16)
C122 C120 C121 107.16(16)
C122 C120 Si3 109.91(13)
C121 C120 Si3 108.36(12)
C123 C120 C122 106.99(16)
C123 C120 C121 108.66(15)
C123 C120 Si3 115.46(13)
C56 C61 C64 122.00(17)
C60 C61 C64 120.65(16)
C60 C61 C56 117.34(17)
C125 C124 Si3 124.11(14)
C129 C124 C125 116.39(16)
C129 C124 Si3 119.49(13)
C48 C47 C52 122.94(17)
C48 C47 N3 118.68(16)
C52 C47 N3 118.25(16)
C4 C5 C10 121.57(17)
C4 C5 C6 117.13(18)
C6 C5 C10 121.30(17)
C47 C48 C53 122.12(16)
C47 C48 C49 116.86(17)
C49 C48 C53 120.98(17)
C134 C133 C138 123.05(17)
C134 C133 N8 118.08(16)
C138 C133 N8 118.87(16)
C58 C57 C62 119.63(16)
C56 C57 C58 117.22(16)
C56 C57 C62 123.15(16)
C104 C107 H10A 109.5
C104 C107 H10B 109.5
C104 C107 H10C 109.5
H10A C107 H10B 109.5
H10A C107 H10C 109.5
H10B C107 H10C 109.5
C57 C58 H58 118.9
C59 C58 C57 122.11(17)
C59 C58 H58 118.9
C36 C34 C37 107.57(16)
C36 C34 Si1 110.14(13)
C37 C34 Si1 109.53(12)
C35 C34 C36 108.07(16)
C35 C34 C37 107.64(16)
C35 C34 Si1 113.69(13)
N3 C46 H46 125.8
N4 C46 H46 125.8
N4 C46 N3 108.41(15)
C79 C77 C78 107.52(16)
C79 C77 Si2 114.24(13)
C78 C77 Si2 110.55(13)
C80 C77 C79 108.77(16)
C80 C77 C78 107.30(16)
C80 C77 Si2 108.23(13)
C24 C22 C23 106.25(19)
C24 C22 Ga1 112.45(13)
C23 C22 Ga1 110.91(14)
C25 C22 C24 109.2(2)
C25 C22 C23 107.8(2)
C25 C22 Ga1 110.08(15)
C66 C65 C67 107.52(16)
C66 C65 C68 108.15(16)
C66 C65 Ga2 109.87(12)
C67 C65 Ga2 115.53(13)
C68 C65 C67 108.34(16)
C68 C65 Ga2 107.21(13)
C90 C91 C96 122.18(17)
C92 C91 C90 117.10(18)
C92 C91 C96 120.72(19)
C86 C81 Si2 118.16(15)
C82 C81 C86 116.45(18)
C82 C81 Si2 125.39(15)
C133 C134 C139 121.83(17)
C135 C134 C133 117.09(18)
C135 C134 C139 121.08(18)
C1 C2 H2A 124.7
C1 C2 N2 110.55(16)
N2 C2 H2A 124.7
C15 C14 C19 120.86(18)
C13 C14 C15 117.43(18)
C13 C14 C19 121.69(18)
C48 C53 H53A 109.5
C48 C53 H53B 109.5
C48 C53 H53C 109.5
H53A C53 H53B 109.5
H53A C53 H53C 109.5
H53B C53 H53C 109.5
C71 C69 C70 107.73(19)
C71 C69 C72 108.93(19)
C71 C69 Ga2 112.30(14)
C70 C69 Ga2 108.78(14)
C72 C69 C70 106.33(17)
C72 C69 Ga2 112.49(13)
C104 C103 H103 119.0
C102 C103 C104 121.96(17)
C102 C103 H103 119.0
H32A C32 H32B 109.5
H32A C32 H32C 109.5
H32B C32 H32C 109.5
C30 C32 H32A 109.5
C30 C32 H32B 109.5
C30 C32 H32C 109.5
C74 C73 C75 108.91(16)
C74 C73 C76 107.99(16)
C74 C73 Si2 112.39(13)
C75 C73 C76 107.01(16)
C75 C73 Si2 110.90(13)
C76 C73 Si2 109.45(13)
C144 C146 C150 120.91(19)
C147 C146 C144 118.65(18)
C147 C146 C150 120.43(19)
H98A C98 H98B 109.5
H98A C98 H98C 109.5
H98B C98 H98C 109.5
C02D C98 H98A 109.5
C02D C98 H98B 109.5
C02D C98 H98C 109.5
C65 C66 H66A 109.5
C65 C66 H66B 109.5
C65 C66 H66C 109.5
H66A C66 H66B 109.5
H66A C66 H66C 109.5
H66B C66 H66C 109.5
C81 C86 H86 118.9
C85 C86 C81 122.2(2)
C85 C86 H86 118.9
C61 C64 H64A 109.5
C61 C64 H64B 109.5
C61 C64 H64C 109.5
H64A C64 H64B 109.5
H64A C64 H64C 109.5
H64B C64 H64C 109.5
C90 C02D C98 122.02(17)
C94 C02D C90 117.48(19)
C94 C02D C98 120.46(17)
C5 C10 H10M 109.5
C5 C10 H10N 109.5
C5 C10 H10O 109.5
H10M C10 H10N 109.5
H10M C10 H10O 109.5
H10N C10 H10O 109.5
C115 C112 Ga3 109.55(16)
C113 C112 C115 107.31(19)
C113 C112 Ga3 111.26(16)
C114 C112 C115 108.2(2)
C114 C112 C113 107.3(2)
C114 C112 Ga3 113.01(14)
C120 C122 H12A 109.5
C120 C122 H12B 109.5
C120 C122 H12C 109.5
H12A C122 H12B 109.5
H12A C122 H12C 109.5
H12B C122 H12C 109.5
C137 C136 C140 120.3(2)
C135 C136 C137 118.76(18)
C135 C136 C140 120.9(2)
C34 C36 H36A 109.5
C34 C36 H36B 109.5
C34 C36 H36C 109.5
H36A C36 H36B 109.5
H36A C36 H36C 109.5
H36B C36 H36C 109.5
C57 C62 H62A 109.5
C57 C62 H62B 109.5
C57 C62 H62C 109.5
H62A C62 H62B 109.5
H62A C62 H62C 109.5
H62B C62 H62C 109.5
C134 C139 H13A 109.5
C134 C139 H13B 109.5
C134 C139 H13C 109.5
H13A C139 H13B 109.5
H13A C139 H13C 109.5
H13B C139 H13C 109.5
C111 C108 Ga3 113.91(15)
C109 C108 C111 107.39(17)
C109 C108 Ga3 108.91(15)
C110 C108 C111 107.68(19)
C110 C108 C109 107.3(2)
C110 C108 Ga3 111.34(13)
H15A C151 H15B 109.5
H15A C151 H15C 109.5
H15B C151 H15C 109.5
C148 C151 H15A 109.5
C148 C151 H15B 109.5
C148 C151 H15C 109.5
C120 C121 H12D 109.5
C120 C121 H12E 109.5
C120 C121 H12F 109.5
H12D C121 H12E 109.5
H12D C121 H12F 109.5
H12E C121 H12F 109.5
C91 C96 H96A 109.5
C91 C96 H96B 109.5
C91 C96 H96C 109.5
H96A C96 H96B 109.5
H96A C96 H96C 109.5
H96B C96 H96C 109.5
H11A C118 H11B 109.5
H11A C118 H11C 109.5
H11B C118 H11C 109.5
C116 C118 H11A 109.5
C116 C118 H11B 109.5
C116 C118 H11C 109.5
C124 C125 H125 119.2
C126 C125 C124 121.70(18)
C126 C125 H125 119.2
C58 C59 C63 121.23(18)
C60 C59 C58 118.23(17)
C60 C59 C63 120.54(18)
H33A C33 H33B 109.5
H33A C33 H33C 109.5
H33B C33 H33C 109.5
C30 C33 H33A 109.5
C30 C33 H33B 109.5
C30 C33 H33C 109.5
C47 C52 C55 121.76(17)
C51 C52 C47 117.30(18)
C51 C52 C55 120.91(18)
H15D C159 H15E 109.5
H15D C159 H15F 109.5
H15E C159 H15F 109.5
C156 C159 H15D 109.5
C156 C159 H15E 109.5
C156 C159 H15F 109.5
H11D C117 H11E 109.5
H11D C117 H11F 109.5
H11E C117 H11F 109.5
C116 C117 H11D 109.5
C116 C117 H11E 109.5
C116 C117 H11F 109.5
C136 C137 H137 119.0
C136 C137 C138 121.94(19)
C138 C137 H137 119.0
C26 C28 H28A 109.5
C26 C28 H28B 109.5
C26 C28 H28C 109.5
H28A C28 H28B 109.5
H28A C28 H28C 109.5
H28B C28 H28C 109.5
H14A C149 H14B 109.5
H14A C149 H14C 109.5
H14B C149 H14C 109.5
C143 C149 H14A 109.5
C143 C149 H14B 109.5
C143 C149 H14C 109.5
C120 C123 H12G 109.5
C120 C123 H12H 109.5
C120 C123 H12I 109.5
H12G C123 H12H 109.5
H12G C123 H12I 109.5
H12H C123 H12I 109.5
C34 C37 H37A 109.5
C34 C37 H37B 109.5
C34 C37 H37C 109.5
H37A C37 H37B 109.5
H37A C37 H37C 109.5
H37B C37 H37C 109.5
C77 C79 H79A 109.5
C77 C79 H79B 109.5
C77 C79 H79C 109.5
H79A C79 H79B 109.5
H79A C79 H79C 109.5
H79B C79 H79C 109.5
C81 C82 H82 119.3
C81 C82 C83 121.3(2)
C83 C82 H82 119.3
C77 C78 H78A 109.5
C77 C78 H78B 109.5
C77 C78 H78C 109.5
H78A C78 H78B 109.5
H78A C78 H78C 109.5
H78B C78 H78C 109.5
C38 C39 H39 119.3
C40 C39 H39 119.3
C40 C39 C38 121.3(2)
C159 C156 C158 107.30(17)
C159 C156 Ga4 108.66(13)
C157 C156 C159 107.60(17)
C157 C156 C158 108.89(19)
C157 C156 Ga4 112.22(13)
C158 C156 Ga4 111.97(14)
C5 C6 H6 119.3
C7 C6 C5 121.47(19)
C7 C6 H6 119.3
H11G C119 H11H 109.5
H11G C119 H11I 109.5
H11H C119 H11I 109.5
C116 C119 H11G 109.5
C116 C119 H11H 109.5
C116 C119 H11I 109.5
C52 C51 H51 119.0
C50 C51 C52 121.91(19)
C50 C51 H51 119.0
H10D C105 H10E 109.5
H10D C105 H10F 109.5
H10E C105 H10F 109.5
C100 C105 H10D 109.5
C100 C105 H10E 109.5
C100 C105 H10F 109.5
C34 C35 H35A 109.5
C34 C35 H35B 109.5
C34 C35 H35C 109.5
H35A C35 H35B 109.5
H35A C35 H35C 109.5
H35B C35 H35C 109.5
C26 C27 H27A 109.5
C26 C27 H27B 109.5
C26 C27 H27C 109.5
H27A C27 H27B 109.5
H27A C27 H27C 109.5
H27B C27 H27C 109.5
C22 C24 H24A 109.5
C22 C24 H24B 109.5
C22 C24 H24C 109.5
H24A C24 H24B 109.5
H24A C24 H24C 109.5
H24B C24 H24C 109.5
C126 C127 H127 120.1
C128 C127 H127 120.1
C128 C127 C126 119.84(18)
C91 C92 H92 119.0
C91 C92 C93 122.0(2)
C93 C92 H92 119.0
C125 C126 H126 120.0
C127 C126 C125 120.07(19)
C127 C126 H126 120.0
C14 C15 H15 118.9
C16 C15 C14 122.14(19)
C16 C15 H15 118.9
C4 C9 C12 121.45(17)
C4 C9 C8 117.40(19)
C8 C9 C12 121.15(19)
C65 C67 H67A 109.5
C65 C67 H67B 109.5
C65 C67 H67C 109.5
H67A C67 H67B 109.5
H67A C67 H67C 109.5
H67B C67 H67C 109.5
C108 C111 H11J 109.5
C108 C111 H11K 109.5
C108 C111 H11L 109.5
H11J C111 H11K 109.5
H11J C111 H11L 109.5
H11K C111 H11L 109.5
C26 C29 H29A 109.5
C26 C29 H29B 109.5
C26 C29 H29C 109.5
H29A C29 H29B 109.5
H29A C29 H29C 109.5
H29B C29 H29C 109.5
C92 C93 C97 120.5(2)
C94 C93 C92 118.74(19)
C94 C93 C97 120.7(2)
C6 C7 C8 119.03(19)
C6 C7 C11 120.4(2)
C8 C7 C11 120.5(2)
H14D C141 H14E 109.5
H14D C141 H14F 109.5
H14E C141 H14F 109.5
C138 C141 H14D 109.5
C138 C141 H14E 109.5
C138 C141 H14F 109.5
C69 C71 H71A 109.5
C69 C71 H71B 109.5
C69 C71 H71C 109.5
H71A C71 H71B 109.5
H71A C71 H71C 109.5
H71B C71 H71C 109.5
C52 C55 H55A 109.5
C52 C55 H55B 109.5
C52 C55 H55C 109.5
H55A C55 H55B 109.5
H55A C55 H55C 109.5
H55B C55 H55C 109.5
C146 C150 H15G 109.5
C146 C150 H15H 109.5
C146 C150 H15I 109.5
H15G C150 H15H 109.5
H15G C150 H15I 109.5
H15H C150 H15I 109.5
C15 C16 C17 118.59(19)
C15 C16 C20 120.5(2)
C17 C16 C20 120.9(2)
C86 C85 H85 120.0
C84 C85 C86 120.1(2)
C84 C85 H85 120.0
C85 C84 H84 120.1
C85 C84 C83 119.8(2)
C83 C84 H84 120.1
C40 C41 H41 120.2
C42 C41 H41 120.2
C42 C41 C40 119.7(2)
C9 C12 H12J 109.5
C9 C12 H12K 109.5
C9 C12 H12L 109.5
H12J C12 H12K 109.5
H12J C12 H12L 109.5
H12K C12 H12L 109.5
C156 C157 H15J 109.5
C156 C157 H15K 109.5
C156 C157 H15L 109.5
H15J C157 H15K 109.5
H15J C157 H15L 109.5
H15K C157 H15L 109.5
H10G C106 H10H 109.5
H10G C106 H10I 109.5
H10H C106 H10I 109.5
C102 C106 H10G 109.5
C102 C106 H10H 109.5
C102 C106 H10I 109.5
C108 C109 H10J 109.5
C108 C109 H10K 109.5
C108 C109 H10L 109.5
H10J C109 H10K 109.5
H10J C109 H10L 109.5
H10K C109 H10L 109.5
C156 C158 H15M 109.5
C156 C158 H15N 109.5
C156 C158 H15O 109.5
H15M C158 H15N 109.5
H15M C158 H15O 109.5
H15N C158 H15O 109.5
C69 C70 H70A 109.5
C69 C70 H70B 109.5
C69 C70 H70C 109.5
H70A C70 H70B 109.5
H70A C70 H70C 109.5
H70B C70 H70C 109.5
C108 C110 H11M 109.5
C108 C110 H11N 109.5
C108 C110 H11O 109.5
H11M C110 H11N 109.5
H11M C110 H11O 109.5
H11N C110 H11O 109.5
C112 C115 H11P 109.5
C112 C115 H11Q 109.5
C112 C115 H11R 109.5
H11P C115 H11Q 109.5
H11P C115 H11R 109.5
H11Q C115 H11R 109.5
C136 C140 H14G 109.5
C136 C140 H14H 109.5
C136 C140 H14I 109.5
H14G C140 H14H 109.5
H14G C140 H14I 109.5
H14H C140 H14I 109.5
H15P C155 H15Q 109.5
H15P C155 H15R 109.5
H15Q C155 H15R 109.5
C152 C155 H15P 109.5
C152 C155 H15Q 109.5
C152 C155 H15R 109.5
C112 C113 H11S 109.5
C112 C113 H11T 109.5
C112 C113 H11U 109.5
H11S C113 H11T 109.5
H11S C113 H11U 109.5
H11T C113 H11U 109.5
C93 C97 H97A 109.5
C93 C97 H97B 109.5
C93 C97 H97C 109.5
H97A C97 H97B 109.5
H97A C97 H97C 109.5
H97B C97 H97C 109.5
H54A C54 H54B 109.5
H54A C54 H54C 109.5
H54B C54 H54C 109.5
C50 C54 H54A 109.5
C50 C54 H54B 109.5
C50 C54 H54C 109.5
C61 C56 N4 117.61(15)
C57 C56 C61 122.92(16)
C57 C56 N4 119.47(15)
C13 C18 C21 121.82(17)
C13 C18 C17 117.47(17)
C17 C18 C21 120.70(17)
C14 C13 C18 122.86(17)
C14 C13 N1 118.63(16)
C18 C13 N1 118.45(15)
C124 C129 H129 118.9
C124 C129 C128 122.28(18)
C128 C129 H129 118.9
N6 C89 H89 126.0
N6 C89 N5 108.06(15)
N5 C89 H89 126.0
C144 C143 C149 120.18(17)
C144 C143 C142 117.43(17)
C142 C143 C149 122.38(17)
C104 C99 C100 122.82(16)
C104 C99 N6 118.79(16)
C100 C99 N6 118.39(16)
C143 C142 C148 122.49(17)
C143 C142 N7 119.36(16)
C148 C142 N7 118.04(16)
C32 C30 Si1 115.68(13)
C33 C30 C32 108.70(15)
C33 C30 Si1 107.96(13)
C31 C30 C32 107.42(15)
C31 C30 C33 107.38(15)
C31 C30 Si1 109.43(12)
C142 C148 C151 121.42(17)
C147 C148 C151 121.11(17)
C147 C148 C142 117.44(17)
C99 C100 C105 122.44(17)
C101 C100 C105 120.49(18)
C101 C100 C99 117.07(17)
C133 C138 C141 121.74(17)
C137 C138 C133 117.05(18)
C137 C138 C141 121.20(18)
C146 C147 C148 121.98(18)
C146 C147 H147 119.0
C148 C147 H147 119.0
C118 C116 C117 108.21(16)
C118 C116 C119 109.03(15)
C118 C116 Si3 111.42(12)
C117 C116 Si3 109.17(12)
C119 C116 C117 107.26(15)
C119 C116 Si3 111.60(12)
C134 C135 H135 119.0
C136 C135 C134 122.03(19)
C136 C135 H135 119.0
C39 C38 C43 116.31(18)
C39 C38 Si1 119.27(15)
C43 C38 Si1 124.30(15)
C77 C80 H80A 109.5
C77 C80 H80B 109.5
C77 C80 H80C 109.5
H80A C80 H80B 109.5
H80A C80 H80C 109.5
H80B C80 H80C 109.5
C30 C31 H31A 109.5
C30 C31 H31B 109.5
C30 C31 H31C 109.5
H31A C31 H31B 109.5
H31A C31 H31C 109.5
H31B C31 H31C 109.5
C18 C21 H21A 109.5
C18 C21 H21B 109.5
C18 C21 H21C 109.5
H21A C21 H21B 109.5
H21A C21 H21C 109.5
H21B C21 H21C 109.5
C61 C60 H60 118.9
C59 C60 C61 122.18(17)
C59 C60 H60 118.9
C127 C128 C129 119.66(19)
C127 C128 H128 120.2
C129 C128 H128 120.2
C65 C68 H68A 109.5
C65 C68 H68B 109.5
C65 C68 H68C 109.5
H68A C68 H68B 109.5
H68A C68 H68C 109.5
H68B C68 H68C 109.5
C38 C43 H43 118.9
C42 C43 C38 122.2(2)
C42 C43 H43 118.9
C02D C94 H94 119.1
C93 C94 C02D 121.82(19)
C93 C94 H94 119.1
C73 C74 H74A 109.5
C73 C74 H74B 109.5
C73 C74 H74C 109.5
H74A C74 H74B 109.5
H74A C74 H74C 109.5
H74B C74 H74C 109.5
C103 C102 C106 120.73(18)
C101 C102 C103 118.48(17)
C101 C102 C106 120.79(18)
C155 C152 C153 104.7(2)
C155 C152 Ga4 111.66(15)
C154 C152 C155 112.2(2)
C154 C152 C153 106.0(2)
C154 C152 Ga4 110.33(15)
C153 C152 Ga4 111.77(15)
C48 C49 H49 118.9
C50 C49 C48 122.11(18)
C50 C49 H49 118.9
C16 C17 C18 121.51(19)
C16 C17 H17 119.2
C18 C17 H17 119.2
C100 C101 H101 118.8
C102 C101 C100 122.36(18)
C102 C101 H101 118.8
C73 C75 H75A 109.5
C73 C75 H75B 109.5
C73 C75 H75C 109.5
H75A C75 H75B 109.5
H75A C75 H75C 109.5
H75B C75 H75C 109.5
C59 C63 H63A 109.5
C59 C63 H63B 109.5
C59 C63 H63C 109.5
H63A C63 H63B 109.5
H63A C63 H63C 109.5
H63B C63 H63C 109.5
C9 C8 C7 121.7(2)
C9 C8 H8 119.2
C7 C8 H8 119.2
C51 C50 C54 121.1(2)
C49 C50 C51 118.75(18)
C49 C50 C54 120.2(2)
C82 C83 H83 119.9
C84 C83 C82 120.2(2)
C84 C83 H83 119.9
C39 C40 H40 119.6
C41 C40 C39 120.7(2)
C41 C40 H40 119.6
C73 C76 H76A 109.5
C73 C76 H76B 109.5
C73 C76 H76C 109.5
H76A C76 H76B 109.5
H76A C76 H76C 109.5
H76B C76 H76C 109.5
C41 C42 C43 119.7(2)
C41 C42 H42 120.1
C43 C42 H42 120.1
C14 C19 H19A 109.5
C14 C19 H19B 109.5
C14 C19 H19C 109.5
H19A C19 H19B 109.5
H19A C19 H19C 109.5
H19B C19 H19C 109.5
C69 C72 H72A 109.5
C69 C72 H72B 109.5
C69 C72 H72C 109.5
H72A C72 H72B 109.5
H72A C72 H72C 109.5
H72B C72 H72C 109.5
C112 C114 H11V 109.5
C112 C114 H11W 109.5
C112 C114 H11X 109.5
H11V C114 H11W 109.5
H11V C114 H11X 109.5
H11W C114 H11X 109.5
C16 C20 H20A 109.5
C16 C20 H20B 109.5
C16 C20 H20C 109.5
H20A C20 H20B 109.5
H20A C20 H20C 109.5
H20B C20 H20C 109.5
C22 C23 H23A 109.5
C22 C23 H23B 109.5
C22 C23 H23C 109.5
H23A C23 H23B 109.5
H23A C23 H23C 109.5
H23B C23 H23C 109.5
C22 C25 H25A 109.5
C22 C25 H25B 109.5
C22 C25 H25C 109.5
H25A C25 H25B 109.5
H25A C25 H25C 109.5
H25B C25 H25C 109.5
C7 C11 H11Y 109.5
C7 C11 H 109.5
C7 C11 HA 109.5
H11Y C11 H 109.5
H11Y C11 HA 109.5
H C11 HA 109.5
C176 C175 Si4A 124.7(4)
C180 C175 C176 116.1(6)
C180 C175 Si4A 119.2(5)
C175 C176 H176 119.2
C177 C176 C175 121.6(5)
C177 C176 H176 119.2
C176 C177 H177 119.7
C183 C177 C176 120.6(6)
C183 C177 H177 119.7
C177 C183 H183 120.1
C177 C183 C179 119.8(7)
C179 C183 H183 120.1
C183 C179 H179 120.2
C183 C179 C180 119.6(6)
C180 C179 H179 120.2
C175 C180 C179 122.2(6)
C175 C180 H180 118.9
C179 C180 H180 118.9
C165 C164 C166 108.1(6)
C165 C164 Si4A 113.0(4)
C166 C164 Si4A 110.6(5)
C167 C164 C165 107.1(6)
C167 C164 C166 107.3(5)
C167 C164 Si4A 110.6(5)
C164 C165 H16A 109.5
C164 C165 H16B 109.5
C164 C165 H16C 109.5
H16A C165 H16B 109.5
H16A C165 H16C 109.5
H16B C165 H16C 109.5
C164 C166 H16D 109.5
C164 C166 H16E 109.5
C164 C166 H16F 109.5
H16D C166 H16E 109.5
H16D C166 H16F 109.5
H16E C166 H16F 109.5
C164 C167 H16G 109.5
C164 C167 H16H 109.5
C164 C167 H16I 109.5
H16G C167 H16H 109.5
H16G C167 H16I 109.5
H16H C167 H16I 109.5
C172 C0BA Si4A 108.0(4)
C173 C0BA C172 109.0(5)
C173 C0BA C174 108.4(5)
C173 C0BA Si4A 115.5(4)
C174 C0BA C172 104.8(5)
C174 C0BA Si4A 110.4(5)
C0BA C172 H17A 109.5
C0BA C172 H17B 109.5
C0BA C172 H17C 109.5
H17A C172 H17B 109.5
H17A C172 H17C 109.5
H17B C172 H17C 109.5
C0BA C173 H17D 109.5
C0BA C173 H17E 109.5
C0BA C173 H17F 109.5
H17D C173 H17E 109.5
H17D C173 H17F 109.5
H17E C173 H17F 109.5
C0BA C174 H17G 109.5
C0BA C174 H17H 109.5
C0BA C174 H17I 109.5
H17G C174 H17H 109.5
H17G C174 H17I 109.5
H17H C174 H17I 109.5
C175 Si4A C164 103.5(3)
C175 Si4A C0BA 111.2(3)
C175 Si4A P4 113.3(2)
C164 Si4A C0BA 113.1(3)
C164 Si4A P4 108.5(3)
C0BA Si4A P4 107.3(2)
C182 C181 Si4B 125.3(10)
C186 C181 C182 115.4(12)
C186 C181 Si4B 119.2(10)
C181 C182 H182 119.5
C202 C182 C181 121.1(15)
C202 C182 H182 119.5
C182 C202 H202 119.6
C184 C202 C182 120.7(19)
C184 C202 H202 119.6
C202 C184 H184 120.3
C185 C184 C202 119.4(14)
C185 C184 H184 120.3
C184 C185 H185 120.2
C184 C185 C186 119.5(13)
C186 C185 H185 120.2
C181 C186 C185 123.5(13)
C181 C186 H186 118.2
C185 C186 H186 118.2
C161 C160 C163 106.4(15)
C161 C160 Si4B 110.9(11)
C162 C160 C161 110.4(14)
C162 C160 C163 109.2(16)
C162 C160 Si4B 111.1(11)
C163 C160 Si4B 108.5(14)
C160 C161 H16J 109.5
C160 C161 H16K 109.5
C160 C161 H16L 109.5
H16J C161 H16K 109.5
H16J C161 H16L 109.5
H16K C161 H16L 109.5
C160 C162 H16M 109.5
C160 C162 H16N 109.5
C160 C162 H16O 109.5
H16M C162 H16N 109.5
H16M C162 H16O 109.5
H16N C162 H16O 109.5
H16P C169 H16Q 109.5
H16P C169 H16R 109.5
H16Q C169 H16R 109.5
C168 C169 H16P 109.5
C168 C169 H16Q 109.5
C168 C169 H16R 109.5
C160 C163 H16S 109.5
C160 C163 H16T 109.5
C160 C163 H16U 109.5
H16S C163 H16T 109.5
H16S C163 H16U 109.5
H16T C163 H16U 109.5
H17J C171 H17K 109.5
H17J C171 H17L 109.5
H17K C171 H17L 109.5
C168 C171 H17J 109.5
C168 C171 H17K 109.5
C168 C171 H17L 109.5
C169 C168 Si4B 113.5(10)
C171 C168 C169 106.1(11)
C171 C168 Si4B 113.0(11)
C170 C168 C169 104.3(12)
C170 C168 C171 109.1(12)
C170 C168 Si4B 110.4(10)
C168 C170 H17M 109.5
C168 C170 H17N 109.5
C168 C170 H17O 109.5
H17M C170 H17N 109.5
H17M C170 H17O 109.5
H17N C170 H17O 109.5
C152 C154 H15S 109.5
C152 C154 H15T 109.5
C152 C154 H15U 109.5
H15S C154 H15T 109.5
H15S C154 H15U 109.5
H15T C154 H15U 109.5
C152 C153 H15V 109.5
C152 C153 H15W 109.5
C152 C153 H15X 109.5
H15V C153 H15W 109.5
H15V C153 H15X 109.5
H15W C153 H15X 109.5
C181 Si4B C160 103.5(7)
C181 Si4B P4 114.3(5)
C160 Si4B P4 112.5(6)
C168 Si4B C181 112.8(8)
C168 Si4B C160 112.7(8)
C168 Si4B P4 101.5(6)
Si4A P4 Ga4 122.53(8)
Si4A P4 H4 96.4(11)
Si4B P4 Ga4 123.4(2)
Si4B P4 H4 84.5(12)
Ga4 P4 H4 98.7(11)
C1 Ga1 P1 101.33(5)
C26 Ga1 C1 104.28(7)
C26 Ga1 C22 116.85(8)
C26 Ga1 P1 114.24(5)
C22 Ga1 C1 104.51(7)
C22 Ga1 P1 113.30(6)
C130 Ga4 P4 112.04(5)
C156 Ga4 C130 117.06(7)
C156 Ga4 C152 116.57(9)
C156 Ga4 P4 102.53(6)
C152 Ga4 C130 103.28(7)
C152 Ga4 P4 104.97(6)
C44 Ga2 P2 110.14(5)
C65 Ga2 C44 117.11(7)
C65 Ga2 C69 115.46(8)
C65 Ga2 P2 99.54(5)
C69 Ga2 C44 105.65(7)
C69 Ga2 P2 108.62(6)
C87 Ga3 P3 110.83(5)
C112 Ga3 C87 106.51(8)
C112 Ga3 P3 105.11(6)
C108 Ga3 C87 115.93(8)
C108 Ga3 C112 115.80(8)
C108 Ga3 P3 102.09(6)
C130 N7 C142 128.15(14)
C132 N7 C130 111.13(14)
C132 N7 C142 120.59(15)
C88 N6 C99 126.10(14)
C89 N6 C88 107.90(14)
C89 N6 C99 125.99(15)
C1 N1 C13 128.96(14)
C3 N1 C1 110.96(15)
C3 N1 C13 120.05(15)
C3 N2 C4 124.09(15)
C3 N2 C2 107.83(14)
C2 N2 C4 128.06(15)
C132 N8 C131 107.79(14)
C132 N8 C133 125.04(15)
C131 N8 C133 127.16(14)
C44 N3 C47 128.88(15)
C46 N3 C44 110.74(14)
C46 N3 C47 120.38(15)
C87 N5 C90 129.26(14)
C89 N5 C87 111.15(14)
C89 N5 C90 119.59(15)
C45 N4 C56 126.73(14)
C46 N4 C45 107.64(15)
C46 N4 C56 125.52(15)
Ga1 P1 H1 97.0(11)
Si1 P1 Ga1 132.17(3)
Si1 P1 H1 94.4(11)
Ga2 P2 H2 96.0(10)
Si2 P2 Ga2 122.64(2)
Si2 P2 H2 94.8(10)
Ga3 P3 H3 97.2(9)
Si3 P3 Ga3 123.79(2)
Si3 P3 H3 93.7(9)
C34 Si1 P1 110.45(6)
C30 Si1 C34 113.05(8)
C30 Si1 P1 115.78(6)
C38 Si1 C34 104.34(8)
C38 Si1 C30 109.09(8)
C38 Si1 P1 102.99(6)
C77 Si2 C73 112.77(8)
C77 Si2 P2 106.47(6)
C81 Si2 C77 112.16(8)
C81 Si2 C73 104.40(8)
C81 Si2 P2 111.53(6)
C73 Si2 P2 109.60(6)
C120 Si3 C116 113.73(8)
C120 Si3 P3 106.89(6)
C124 Si3 C120 110.60(8)
C124 Si3 C116 104.29(8)
C124 Si3 P3 113.25(6)
C116 Si3 P3 108.20(6)

loop_
_geom_bond_atom_site_label_1
_geom_bond_atom_site_label_2
_geom_bond_distance
C87 C88 1.366(2)
C87 Ga3 2.0791(17)
C87 N5 1.416(2)
C44 C45 1.361(2)
C44 Ga2 2.0795(18)
C44 N3 1.417(2)
C130 C131 1.360(2)
C130 Ga4 2.0890(17)
C130 N7 1.420(2)
C132 H132 0.9500
C132 N7 1.335(2)
C132 N8 1.329(2)
C88 H88 0.9500
C88 N6 1.387(2)
C104 C107 1.505(3)
C104 C103 1.395(2)
C104 C99 1.393(3)
C144 H144 0.9500
C144 C146 1.388(3)
C144 C143 1.391(3)
C45 H45 0.9500
C45 N4 1.384(2)
C90 C91 1.390(3)
C90 C02D 1.394(3)
C90 N5 1.448(2)
C1 C2 1.366(2)
C1 Ga1 2.0849(17)
C1 N1 1.418(2)
C3 H3A 0.9500
C3 N1 1.336(2)
C3 N2 1.324(2)
C26 C28 1.531(3)
C26 C27 1.528(3)
C26 C29 1.525(3)
C26 Ga1 2.0391(18)
C131 H131 0.9500
C131 N8 1.387(2)
C4 C5 1.392(3)
C4 C9 1.385(3)
C4 N2 1.448(2)
C120 C122 1.539(3)
C120 C121 1.539(3)
C120 C123 1.532(3)
C120 Si3 1.9254(19)
C61 C64 1.504(3)
C61 C56 1.398(2)
C61 C60 1.389(3)
C124 C125 1.404(2)
C124 C129 1.392(3)
C124 Si3 1.9008(18)
C47 C48 1.392(2)
C47 C52 1.392(3)
C47 N3 1.449(2)
C5 C10 1.506(3)
C5 C6 1.394(3)
C48 C53 1.501(3)
C48 C49 1.396(3)
C133 C134 1.394(3)
C133 C138 1.394(3)
C133 N8 1.445(2)
C57 C58 1.395(3)
C57 C62 1.507(2)
C57 C56 1.388(2)
C107 H10A 0.9800
C107 H10B 0.9800
C107 H10C 0.9800
C58 H58 0.9500
C58 C59 1.394(3)
C34 C36 1.539(3)
C34 C37 1.541(3)
C34 C35 1.533(3)
C34 Si1 1.9378(19)
C46 H46 0.9500
C46 N3 1.333(2)
C46 N4 1.328(2)
C77 C79 1.539(3)
C77 C78 1.542(3)
C77 C80 1.534(3)
C77 Si2 1.9238(18)
C22 C24 1.515(3)
C22 C23 1.542(3)
C22 C25 1.498(3)
C22 Ga1 2.0466(18)
C65 C66 1.528(3)
C65 C67 1.532(3)
C65 C68 1.531(3)
C65 Ga2 2.0401(19)
C91 C96 1.504(3)
C91 C92 1.389(3)
C81 C86 1.407(3)
C81 C82 1.396(3)
C81 Si2 1.9054(19)
C134 C139 1.498(3)
C134 C135 1.393(3)
C2 H2A 0.9500
C2 N2 1.385(2)
C14 C15 1.387(3)
C14 C13 1.387(3)
C14 C19 1.510(3)
C53 H53A 0.9800
C53 H53B 0.9800
C53 H53C 0.9800
C69 C71 1.518(3)
C69 C70 1.531(3)
C69 C72 1.529(3)
C69 Ga2 2.0538(18)
C103 H103 0.9500
C103 C102 1.385(3)
C32 H32A 0.9800
C32 H32B 0.9800
C32 H32C 0.9800
C32 C30 1.539(3)
C73 C74 1.532(3)
C73 C75 1.535(3)
C73 C76 1.537(3)
C73 Si2 1.9335(19)
C146 C150 1.514(3)
C146 C147 1.382(3)
C98 H98A 0.9800
C98 H98B 0.9800
C98 H98C 0.9800
C98 C02D 1.502(3)
C66 H66A 0.9800
C66 H66B 0.9800
C66 H66C 0.9800
C86 H86 0.9500
C86 C85 1.388(3)
C64 H64A 0.9800
C64 H64B 0.9800
C64 H64C 0.9800
C02D C94 1.391(3)
C10 H10M 0.9800
C10 H10N 0.9800
C10 H10O 0.9800
C112 C115 1.527(3)
C112 C113 1.523(3)
C112 C114 1.506(3)
C112 Ga3 2.054(2)
C122 H12A 0.9800
C122 H12B 0.9800
C122 H12C 0.9800
C136 C137 1.390(3)
C136 C140 1.515(3)
C136 C135 1.379(3)
C36 H36A 0.9800
C36 H36B 0.9800
C36 H36C 0.9800
C62 H62A 0.9800
C62 H62B 0.9800
C62 H62C 0.9800
C139 H13A 0.9800
C139 H13B 0.9800
C139 H13C 0.9800
C108 C111 1.531(3)
C108 C109 1.526(3)
C108 C110 1.519(3)
C108 Ga3 2.036(2)
C151 H15A 0.9800
C151 H15B 0.9800
C151 H15C 0.9800
C151 C148 1.505(3)
C121 H12D 0.9800
C121 H12E 0.9800
C121 H12F 0.9800
C96 H96A 0.9800
C96 H96B 0.9800
C96 H96C 0.9800
C118 H11A 0.9800
C118 H11B 0.9800
C118 H11C 0.9800
C118 C116 1.537(3)
C125 H125 0.9500
C125 C126 1.389(3)
C59 C60 1.387(3)
C59 C63 1.506(3)
C33 H33A 0.9800
C33 H33B 0.9800
C33 H33C 0.9800
C33 C30 1.535(3)
C52 C51 1.388(3)
C52 C55 1.502(3)
C159 H15D 0.9800
C159 H15E 0.9800
C159 H15F 0.9800
C159 C156 1.531(3)
C117 H11D 0.9800
C117 H11E 0.9800
C117 H11F 0.9800
C117 C116 1.538(3)
C137 H137 0.9500
C137 C138 1.391(3)
C28 H28A 0.9800
C28 H28B 0.9800
C28 H28C 0.9800
C149 H14A 0.9800
C149 H14B 0.9800
C149 H14C 0.9800
C149 C143 1.506(3)
C123 H12G 0.9800
C123 H12H 0.9800
C123 H12I 0.9800
C37 H37A 0.9800
C37 H37B 0.9800
C37 H37C 0.9800
C79 H79A 0.9800
C79 H79B 0.9800
C79 H79C 0.9800
C82 H82 0.9500
C82 C83 1.405(3)
C78 H78A 0.9800
C78 H78B 0.9800
C78 H78C 0.9800
C39 H39 0.9500
C39 C38 1.398(3)
C39 C40 1.390(3)
C156 C157 1.518(3)
C156 C158 1.539(3)
C156 Ga4 2.0362(19)
C6 H6 0.9500
C6 C7 1.386(3)
C119 H11G 0.9800
C119 H11H 0.9800
C119 H11I 0.9800
C119 C116 1.537(2)
C51 H51 0.9500
C51 C50 1.384(3)
C105 H10D 0.9800
C105 H10E 0.9800
C105 H10F 0.9800
C105 C100 1.500(3)
C35 H35A 0.9800
C35 H35B 0.9800
C35 H35C 0.9800
C27 H27A 0.9800
C27 H27B 0.9800
C27 H27C 0.9800
C24 H24A 0.9800
C24 H24B 0.9800
C24 H24C 0.9800
C127 H127 0.9500
C127 C126 1.379(3)
C127 C128 1.379(3)
C92 H92 0.9500
C92 C93 1.390(3)
C126 H126 0.9500
C15 H15 0.9500
C15 C16 1.381(3)
C9 C12 1.512(3)
C9 C8 1.386(3)
C67 H67A 0.9800
C67 H67B 0.9800
C67 H67C 0.9800
C111 H11J 0.9800
C111 H11K 0.9800
C111 H11L 0.9800
C29 H29A 0.9800
C29 H29B 0.9800
C29 H29C 0.9800
C93 C97 1.516(3)
C93 C94 1.376(3)
C7 C8 1.386(3)
C7 C11 1.517(3)
C141 H14D 0.9800
C141 H14E 0.9800
C141 H14F 0.9800
C141 C138 1.505(3)
C71 H71A 0.9800
C71 H71B 0.9800
C71 H71C 0.9800
C55 H55A 0.9800
C55 H55B 0.9800
C55 H55C 0.9800
C150 H15G 0.9800
C150 H15H 0.9800
C150 H15I 0.9800
C16 C17 1.391(3)
C16 C20 1.510(3)
C85 H85 0.9500
C85 C84 1.371(4)
C84 H84 0.9500
C84 C83 1.382(4)
C41 H41 0.9500
C41 C40 1.374(3)
C41 C42 1.369(3)
C12 H12J 0.9800
C12 H12K 0.9800
C12 H12L 0.9800
C157 H15J 0.9800
C157 H15K 0.9800
C157 H15L 0.9800
C106 H10G 0.9800
C106 H10H 0.9800
C106 H10I 0.9800
C106 C102 1.512(3)
C109 H10J 0.9800
C109 H10K 0.9800
C109 H10L 0.9800
C158 H15M 0.9800
C158 H15N 0.9800
C158 H15O 0.9800
C70 H70A 0.9800
C70 H70B 0.9800
C70 H70C 0.9800
C110 H11M 0.9800
C110 H11N 0.9800
C110 H11O 0.9800
C115 H11P 0.9800
C115 H11Q 0.9800
C115 H11R 0.9800
C140 H14G 0.9800
C140 H14H 0.9800
C140 H14I 0.9800
C155 H15P 0.9800
C155 H15Q 0.9800
C155 H15R 0.9800
C155 C152 1.513(3)
C113 H11S 0.9800
C113 H11T 0.9800
C113 H11U 0.9800
C97 H97A 0.9800
C97 H97B 0.9800
C97 H97C 0.9800
C54 H54A 0.9800
C54 H54B 0.9800
C54 H54C 0.9800
C54 C50 1.512(3)
C56 N4 1.450(2)
C18 C13 1.389(3)
C18 C21 1.502(3)
C18 C17 1.393(3)
C13 N1 1.448(2)
C129 H129 0.9500
C129 C128 1.392(3)
C89 H89 0.9500
C89 N6 1.330(2)
C89 N5 1.336(2)
C143 C142 1.392(3)
C99 C100 1.394(3)
C99 N6 1.445(2)
C142 C148 1.395(3)
C142 N7 1.448(2)
C30 C31 1.534(3)
C30 Si1 1.9314(19)
C148 C147 1.388(3)
C100 C101 1.392(3)
C147 H147 0.9500
C116 Si3 1.9290(18)
C135 H135 0.9500
C38 C43 1.398(3)
C38 Si1 1.9083(19)
C80 H80A 0.9800
C80 H80B 0.9800
C80 H80C 0.9800
C31 H31A 0.9800
C31 H31B 0.9800
C31 H31C 0.9800
C21 H21A 0.9800
C21 H21B 0.9800
C21 H21C 0.9800
C60 H60 0.9500
C128 H128 0.9500
C68 H68A 0.9800
C68 H68B 0.9800
C68 H68C 0.9800
C43 H43 0.9500
C43 C42 1.394(3)
C94 H94 0.9500
C74 H74A 0.9800
C74 H74B 0.9800
C74 H74C 0.9800
C102 C101 1.384(3)
C152 C154 1.506(3)
C152 C153 1.549(4)
C152 Ga4 2.051(2)
C49 H49 0.9500
C49 C50 1.379(3)
C17 H17 0.9500
C101 H101 0.9500
C75 H75A 0.9800
C75 H75B 0.9800
C75 H75C 0.9800
C63 H63A 0.9800
C63 H63B 0.9800
C63 H63C 0.9800
C8 H8 0.9500
C83 H83 0.9500
C40 H40 0.9500
C76 H76A 0.9800
C76 H76B 0.9800
C76 H76C 0.9800
C42 H42 0.9500
C19 H19A 0.9800
C19 H19B 0.9800
C19 H19C 0.9800
C72 H72A 0.9800
C72 H72B 0.9800
C72 H72C 0.9800
C114 H11V 0.9800
C114 H11W 0.9800
C114 H11X 0.9800
C20 H20A 0.9800
C20 H20B 0.9800
C20 H20C 0.9800
C23 H23A 0.9800
C23 H23B 0.9800
C23 H23C 0.9800
C25 H25A 0.9800
C25 H25B 0.9800
C25 H25C 0.9800
C11 H11Y 0.9800
C11 H 0.9800
C11 HA 0.9800
C175 C176 1.407(7)
C175 C180 1.386(6)
C175 Si4A 1.903(7)
C176 H176 0.9500
C176 C177 1.386(7)
C177 H177 0.9500
C177 C183 1.365(10)
C183 H183 0.9500
C183 C179 1.372(11)
C179 H179 0.9500
C179 C180 1.403(7)
C180 H180 0.9500
C164 C165 1.549(8)
C164 C166 1.549(9)
C164 C167 1.540(7)
C164 Si4A 1.914(8)
C165 H16A 0.9800
C165 H16B 0.9800
C165 H16C 0.9800
C166 H16D 0.9800
C166 H16E 0.9800
C166 H16F 0.9800
C167 H16G 0.9800
C167 H16H 0.9800
C167 H16I 0.9800
C0BA C172 1.542(10)
C0BA C173 1.524(9)
C0BA C174 1.533(8)
C0BA Si4A 1.934(6)
C172 H17A 0.9800
C172 H17B 0.9800
C172 H17C 0.9800
C173 H17D 0.9800
C173 H17E 0.9800
C173 H17F 0.9800
C174 H17G 0.9800
C174 H17H 0.9800
C174 H17I 0.9800
Si4A P4 2.260(3)
C181 C182 1.411(17)
C181 C186 1.381(15)
C181 Si4B 1.890(15)
C182 H182 0.9500
C182 C202 1.39(2)
C202 H202 0.9500
C202 C184 1.39(3)
C184 H184 0.9500
C184 C185 1.351(18)
C185 H185 0.9500
C185 C186 1.400(18)
C186 H186 0.9500
C160 C161 1.54(2)
C160 C162 1.478(19)
C160 C163 1.548(18)
C160 Si4B 1.949(17)
C161 H16J 0.9800
C161 H16K 0.9800
C161 H16L 0.9800
C162 H16M 0.9800
C162 H16N 0.9800
C162 H16O 0.9800
C169 H16P 0.9800
C169 H16Q 0.9800
C169 H16R 0.9800
C169 C168 1.61(2)
C163 H16S 0.9800
C163 H16T 0.9800
C163 H16U 0.9800
C171 H17J 0.9800
C171 H17K 0.9800
C171 H17L 0.9800
C171 C168 1.542(19)
C168 C170 1.54(2)
C168 Si4B 1.887(13)
C170 H17M 0.9800
C170 H17N 0.9800
C170 H17O 0.9800
C154 H15S 0.9800
C154 H15T 0.9800
C154 H15U 0.9800
C153 H15V 0.9800
C153 H15W 0.9800
C153 H15X 0.9800
Si4B P4 2.227(8)
P4 Ga4 2.4695(5)
P4 H4 1.29(3)
Ga1 P1 2.4195(5)
Ga2 P2 2.4841(5)
Ga3 P3 2.4697(5)
P1 Si1 2.2420(7)
P1 H1 1.30(2)
P2 Si2 2.2472(7)
P2 H2 1.34(2)
P3 Si3 2.2468(6)
P3 H3 1.35(2)

loop_
_smtbx_masks_void_nr
_smtbx_masks_void_average_x
_smtbx_masks_void_average_y
_smtbx_masks_void_average_z
_smtbx_masks_void_volume
_smtbx_masks_void_count_electrons
1 0.000 -0.973 0.000 2684.3 484.5
2 0.142 0.036 0.540 18.3 0.0
3 0.450 0.782 0.518 25.4 0.0
4 0.550 0.218 0.482 25.4 0.0
5 0.858 0.964 0.460 18.3 0.0
